data_7210950
loop_
_publ_author_name
'Fang, Wei-Hui'
'Yang, Guo-Yu'

_publ_section_title
;
 Three pillared-layer 3d--4f heterometallic frameworks based on
 tetranuclear lanthanide clusters
;
_journal_issue 45
_journal_name_full CrystEngComm
_journal_page_first 9504
_journal_paper_doi 10.1039/c3ce41010b
_journal_volume 15
_journal_year 2013
_chemical_formula_sum 'C144 H124 Cl2 Cu10 Gd4 I8 N12 O46'
_chemical_formula_weight 5109.05
_chemical_name_systematic
; 
 ? 
;
_space_group_IT_number 7
_symmetry_cell_setting monoclinic
_symmetry_space_group_name_Hall 'P -2yc'
_symmetry_space_group_name_H-M 'P 1 c 1'
_atom_sites_solution_hydrogens geom
_atom_sites_solution_primary direct
_atom_sites_solution_secondary difmap
_audit_creation_method SHELXL-97
_cell_angle_alpha 90.00
_cell_angle_beta 99.63(3)
_cell_angle_gamma 90.00
_cell_formula_units_Z 2
_cell_length_a 26.359(5)
_cell_length_b 15.140(3)
_cell_length_c 20.434(4)
_cell_measurement_reflns_used 16824
_cell_measurement_temperature 293(2)
_cell_measurement_theta_max 27.4758
_cell_measurement_theta_min 3.0233
_cell_volume 8040(3)
_computing_structure_refinement 'SHELXL-97 (Sheldrick, 1997)'
_computing_structure_solution 'SHELXS-97 (Sheldrick, 1990)'
_diffrn_ambient_temperature 293(2)
_diffrn_measured_fraction_theta_full 0.970
_diffrn_measured_fraction_theta_max 0.970
_diffrn_measurement_device_type 'Rigaku Scxmini'
_diffrn_measurement_method CCD_Profile_fitting
_diffrn_radiation_monochromator graphite
_diffrn_radiation_source 'fine-focus sealed tube'
_diffrn_radiation_type MoK\a
_diffrn_radiation_wavelength 0.71073
_diffrn_reflns_av_R_equivalents 0.0357
_diffrn_reflns_av_sigmaI/netI 0.0623
_diffrn_reflns_limit_h_max 34
_diffrn_reflns_limit_h_min -34
_diffrn_reflns_limit_k_max 17
_diffrn_reflns_limit_k_min -19
_diffrn_reflns_limit_l_max 26
_diffrn_reflns_limit_l_min -23
_diffrn_reflns_number 52957
_diffrn_reflns_theta_full 27.48
_diffrn_reflns_theta_max 27.48
_diffrn_reflns_theta_min 2.93
_diffrn_standards_decay_% none
_diffrn_standards_interval_count none
_diffrn_standards_interval_time none
_diffrn_standards_number none
_exptl_absorpt_coefficient_mu 4.569
_exptl_absorpt_correction_T_max 1.0000
_exptl_absorpt_correction_T_min 0.6302
_exptl_absorpt_correction_type multi-scan
_exptl_absorpt_process_details 'SADABS (Sheldrick, 1996)'
_exptl_crystal_colour yellow
_exptl_crystal_density_diffrn 2.110
_exptl_crystal_density_method 'not measured'
_exptl_crystal_description plate
_exptl_crystal_F_000 4888
_exptl_crystal_size_max 0.56
_exptl_crystal_size_mid 0.46
_exptl_crystal_size_min 0.21
_refine_diff_density_max 1.300
_refine_diff_density_min -1.876
_refine_diff_density_rms 0.175
_refine_ls_abs_structure_details 'Flack H D (1983), Acta Cryst. A39, 876-881'
_refine_ls_abs_structure_Flack 0.00(6)
_refine_ls_extinction_coef 0.00171(7)
_refine_ls_extinction_expression Fc^*^=kFc[1+0.001xFc^2^\l^3^/sin(2\q)]^-1/4^
_refine_ls_extinction_method SHELXL
_refine_ls_goodness_of_fit_ref 1.052
_refine_ls_hydrogen_treatment constr
_refine_ls_matrix_type full
_refine_ls_number_parameters 2086
_refine_ls_number_reflns 31421
_refine_ls_number_restraints 22
_refine_ls_restrained_S_all 1.052
_refine_ls_R_factor_all 0.0654
_refine_ls_R_factor_gt 0.0591
_refine_ls_shift/su_max 0.000
_refine_ls_shift/su_mean 0.000
_refine_ls_structure_factor_coef Fsqd
_refine_ls_weighting_details 'calc w=1/[\s^2^(Fo^2^)+(0.0582P)^2^+59.1187P] where P=(Fo^2^+2Fc^2^)/3'
_refine_ls_weighting_scheme calc
_refine_ls_wR_factor_gt 0.1419
_refine_ls_wR_factor_ref 0.1477
_reflns_number_gt 28300
_reflns_number_total 31421
_reflns_threshold_expression >2sigma(I)
_cod_data_source_file c3ce41010b.txt
_cod_data_source_block 1
_cod_depositor_comments
;
The following automatic conversions were performed:

'_exptl_absorpt_correction_type' value 'Multi-scan' changed to
'multi-scan' according to
/home/saulius/struct/CIF-dictionaries/cif_core.dic dictionary named
'cif_core.dic' version 2.4.2 from 2011-04-26.

Automatic conversion script
Id: cif_fix_values 1891 2012-01-12 08:04:46Z andrius 
;
_cod_original_sg_symbol_H-M pc
_cod_database_code 7210950

loop_
_symmetry_equiv_pos_as_xyz
'x, y, z'
'x, -y, z+1/2'

loop_
_atom_site_label
_atom_site_type_symbol
_atom_site_fract_x
_atom_site_fract_y
_atom_site_fract_z
_atom_site_U_iso_or_equiv
_atom_site_adp_type
_atom_site_occupancy
_atom_site_symmetry_multiplicity
_atom_site_calc_flag
_atom_site_refinement_flags
Gd1 Gd 0.60226(2) 0.20860(4) 0.44736(3) 0.02909(12) Uani 1 1 d .
Gd2 Gd 0.58650(2) 0.47349(4) 0.61941(3) 0.03130(13) Uani 1 1 d .
Gd3 Gd 0.60901(8) 0.68998(10) 0.41021(11) 0.0289(4) Uani 0.80 1 d P
Gd3' Gd 0.6027(3) 0.6700(6) 0.4049(4) 0.054(2) Uani 0.20 1 d P
Gd4 Gd 0.64480(5) 0.92690(9) 0.24087(7) 0.0285(2) Uani 0.80 1 d P
Gd4' Gd 0.6335(3) 0.9487(5) 0.2299(4) 0.0470(17) Uani 0.20 1 d P
Cu1 Cu 0.12659(7) 0.2067(2) 0.43025(16) 0.0963(9) Uani 1 1 d .
Cu2 Cu 0.10433(9) 0.7073(3) 0.3951(3) 0.1376(15) Uani 1 1 d .
Cu3 Cu 0.07413(6) -0.19591(15) 0.19143(9) 0.0567(5) Uani 1 1 d .
Cu4 Cu 0.13779(6) -0.04908(14) 0.20977(9) 0.0550(5) Uani 1 1 d .
Cu5 Cu 0.08401(6) 0.05308(14) 0.10829(9) 0.0543(5) Uani 1 1 d .
Cu6 Cu 0.14285(8) 0.19930(16) 0.12975(10) 0.0640(6) Uani 1 1 d .
Cu7 Cu 0.06667(7) 0.29995(16) 0.19553(10) 0.0633(6) Uani 1 1 d .
Cu8 Cu 0.12536(7) 0.44233(15) 0.21102(10) 0.0588(5) Uani 1 1 d .
Cu9 Cu 0.07252(7) 0.55606(18) 0.11092(11) 0.0700(6) Uani 1 1 d .
Cu10 Cu 0.14489(7) 0.69512(16) 0.13785(10) 0.0607(5) Uani 1 1 d .
I1 I 0.10153(4) -0.12630(6) 0.30891(4) 0.0451(2) Uani 1 1 d .
I2 I 0.11501(3) -0.12847(6) 0.09479(4) 0.04209(19) Uani 1 1 d .
I3 I 0.10164(3) 0.12484(6) 0.22681(4) 0.04282(19) Uani 1 1 d .
I4 I 0.1342(3) 0.1068(5) 0.0181(5) 0.0377(9) Uani 0.50 1 d P
I4' I 0.1263(3) 0.1254(5) 0.0132(5) 0.0421(11) Uani 0.50 1 d P
I5 I 0.10395(4) 0.36874(6) 0.09403(5) 0.0457(2) Uani 1 1 d .
I6 I 0.09117(4) 0.37445(7) 0.31289(5) 0.0540(2) Uani 1 1 d .
I7 I 0.10064(3) 0.62588(6) 0.23197(5) 0.04346(19) Uani 1 1 d .
I8 I 0.12032(4) 0.62053(6) 0.02114(5) 0.0499(2) Uani 1 1 d .
Cl1 Cl 0.3800(3) 0.0832(4) 0.0477(3) 0.0997(19) Uani 1 1 d D
Cl2 Cl 0.8508(4) 0.3858(4) 0.3456(4) 0.129(3) Uani 1 1 d D
C1 C 0.9844(6) -0.0166(15) 0.5256(8) 0.070(5) Uani 1 1 d .
H1 H 1.0050 -0.0106 0.4931 0.084 Uiso 1 1 calc R
C2 C 0.9758(5) -0.0394(12) 0.6313(7) 0.055(4) Uani 1 1 d .
H2 H 0.9914 -0.0496 0.6750 0.067 Uiso 1 1 calc R
C3 C 0.9304(6) -0.0035(14) 0.5076(8) 0.065(5) Uani 1 1 d .
H3 H 0.9162 0.0059 0.4634 0.078 Uiso 1 1 calc R
C4 C 0.9230(5) -0.0283(11) 0.6187(7) 0.050(4) Uani 1 1 d .
H4 H 0.9034 -0.0362 0.6520 0.060 Uiso 1 1 calc R
C5 C 0.9000(4) -0.0046(9) 0.5540(6) 0.038(3) Uani 1 1 d .
C6 C 0.8432(5) 0.0140(9) 0.5372(7) 0.042(3) Uani 1 1 d .
C7 C 0.8172(5) 0.0055(13) 0.4742(8) 0.064(5) Uani 1 1 d .
H7 H 0.8345 -0.0152 0.4412 0.077 Uiso 1 1 calc R
C8 C 0.8173(5) 0.0439(11) 0.5854(7) 0.052(4) Uani 1 1 d .
H8 H 0.8342 0.0482 0.6291 0.062 Uiso 1 1 calc R
C9 C 0.7644(5) 0.0273(12) 0.4577(8) 0.064(5) Uani 1 1 d .
H9 H 0.7468 0.0200 0.4147 0.077 Uiso 1 1 calc R
C10 C 0.7639(6) 0.0688(12) 0.5686(8) 0.057(4) Uani 1 1 d .
H10 H 0.7463 0.0912 0.6008 0.069 Uiso 1 1 calc R
C11 C 0.7405(4) 0.0591(8) 0.5062(6) 0.035(3) Uani 1 1 d .
C12 C 0.6872(4) 0.0964(8) 0.4877(6) 0.031(2) Uani 1 1 d .
C13 C 0.5310(5) 0.0968(8) 0.3746(6) 0.035(2) Uani 1 1 d .
C14 C 0.4783(4) 0.0624(9) 0.3423(6) 0.041(3) Uani 1 1 d .
C15 C 0.4573(6) 0.0813(10) 0.2775(6) 0.046(3) Uani 1 1 d .
H15 H 0.4774 0.1087 0.2502 0.055 Uiso 1 1 calc R
C16 C 0.4507(5) 0.0164(10) 0.3818(8) 0.052(4) Uani 1 1 d .
H16 H 0.4657 0.0003 0.4245 0.063 Uiso 1 1 calc R
C17 C 0.4067(5) 0.0600(10) 0.2525(7) 0.046(3) Uani 1 1 d .
H17 H 0.3931 0.0721 0.2084 0.055 Uiso 1 1 calc R
C18 C 0.3994(5) -0.0064(10) 0.3573(8) 0.051(3) Uani 1 1 d .
H18 H 0.3808 -0.0394 0.3835 0.061 Uiso 1 1 calc R
C19 C 0.3761(5) 0.0203(9) 0.2936(8) 0.047(3) Uani 1 1 d .
C20 C 0.3206(5) 0.0024(10) 0.2725(7) 0.047(3) Uani 1 1 d .
C21 C 0.2984(5) -0.0052(12) 0.2051(8) 0.058(4) Uani 1 1 d .
H21 H 0.3185 -0.0005 0.1719 0.070 Uiso 1 1 calc R
C22 C 0.2875(5) 0.0004(12) 0.3178(7) 0.054(4) Uani 1 1 d .
H22 H 0.2997 0.0127 0.3623 0.064 Uiso 1 1 calc R
C23 C 0.2454(5) -0.0198(10) 0.1893(7) 0.046(3) Uani 1 1 d .
H23 H 0.2311 -0.0253 0.1447 0.055 Uiso 1 1 calc R
C24 C 0.2353(5) -0.0202(12) 0.2975(7) 0.057(4) Uani 1 1 d .
H24 H 0.2145 -0.0299 0.3293 0.069 Uiso 1 1 calc R
C25 C 0.9748(5) 0.2249(13) 0.5989(7) 0.062(5) Uani 1 1 d .
H25 H 0.9945 0.2199 0.5654 0.074 Uiso 1 1 calc R
C26 C 0.9672(6) 0.2194(15) 0.7068(9) 0.072(5) Uani 1 1 d .
H26 H 0.9812 0.2095 0.7510 0.087 Uiso 1 1 calc R
C27 C 0.9227(6) 0.2436(15) 0.5830(9) 0.077(6) Uani 1 1 d .
H27 H 0.9088 0.2497 0.5383 0.092 Uiso 1 1 calc R
C28 C 0.9140(5) 0.2398(17) 0.6902(8) 0.082(7) Uani 1 1 d .
H28 H 0.8941 0.2439 0.7237 0.098 Uiso 1 1 calc R
C29 C 0.8918(5) 0.2531(10) 0.6264(7) 0.045(3) Uani 1 1 d .
C30 C 0.8356(4) 0.2772(9) 0.6108(7) 0.041(3) Uani 1 1 d .
C31 C 0.8118(5) 0.2801(11) 0.5448(7) 0.054(4) Uani 1 1 d .
H31 H 0.8310 0.2690 0.5114 0.064 Uiso 1 1 calc R
C32 C 0.8079(5) 0.2906(12) 0.6585(8) 0.063(5) Uani 1 1 d .
H32 H 0.8233 0.2841 0.7026 0.075 Uiso 1 1 calc R
C33 C 0.7593(5) 0.2994(10) 0.5278(8) 0.049(4) Uani 1 1 d .
H33 H 0.7434 0.3008 0.4836 0.059 Uiso 1 1 calc R
C34 C 0.7552(5) 0.3147(13) 0.6434(8) 0.068(5) Uani 1 1 d .
H34 H 0.7367 0.3290 0.6770 0.081 Uiso 1 1 calc R
C35 C 0.7320(4) 0.3162(8) 0.5778(7) 0.042(3) Uani 1 1 d .
C36 C 0.6763(4) 0.3413(10) 0.5600(6) 0.043(3) Uani 1 1 d .
C37 C 0.5284(4) 0.2689(8) 0.5590(6) 0.034(2) Uani 1 1 d .
C38 C 0.4724(4) 0.2597(8) 0.5388(6) 0.037(3) Uani 1 1 d .
C39 C 0.4519(4) 0.1750(9) 0.5177(6) 0.038(3) Uani 1 1 d .
H39 H 0.4734 0.1262 0.5184 0.045 Uiso 1 1 calc R
C40 C 0.4390(5) 0.3311(9) 0.5395(8) 0.048(3) Uani 1 1 d .
H40 H 0.4518 0.3861 0.5545 0.058 Uiso 1 1 calc R
C41 C 0.3995(4) 0.1671(9) 0.4962(7) 0.041(3) Uani 1 1 d .
H41 H 0.3867 0.1122 0.4810 0.049 Uiso 1 1 calc R
C42 C 0.3864(5) 0.3196(10) 0.5178(8) 0.051(4) Uani 1 1 d .
H42 H 0.3646 0.3679 0.5175 0.062 Uiso 1 1 calc R
C43 C 0.3650(4) 0.2362(9) 0.4959(6) 0.038(3) Uani 1 1 d .
C44 C 0.3091(4) 0.2267(10) 0.4759(6) 0.042(3) Uani 1 1 d .
C45 C 0.2840(5) 0.1504(12) 0.4884(9) 0.062(4) Uani 1 1 d .
H45 H 0.3024 0.1027 0.5088 0.074 Uiso 1 1 calc R
C46 C 0.2779(5) 0.2960(13) 0.4481(7) 0.058(4) Uani 1 1 d .
H46 H 0.2933 0.3494 0.4401 0.069 Uiso 1 1 calc R
C47 C 0.2307(6) 0.1453(13) 0.4704(12) 0.084(7) Uani 1 1 d .
H47 H 0.2144 0.0923 0.4770 0.101 Uiso 1 1 calc R
C48 C 0.2253(5) 0.2887(12) 0.4320(8) 0.059(4) Uani 1 1 d .
H48 H 0.2063 0.3365 0.4127 0.071 Uiso 1 1 calc R
C49 C 0.9751(6) 0.4853(12) 0.6537(9) 0.062(4) Uani 1 1 d .
H49 H 0.9956 0.4885 0.6954 0.075 Uiso 1 1 calc R
C50 C 0.9657(6) 0.4705(17) 0.5441(8) 0.086(7) Uani 1 1 d .
H50 H 0.9802 0.4592 0.5065 0.104 Uiso 1 1 calc R
C51 C 0.9228(6) 0.5002(13) 0.6481(8) 0.065(5) Uani 1 1 d .
H51 H 0.9087 0.5088 0.6864 0.079 Uiso 1 1 calc R
C52 C 0.9149(6) 0.4890(14) 0.5340(9) 0.068(5) Uani 1 1 d .
H52 H 0.8966 0.4924 0.4910 0.081 Uiso 1 1 calc R
C53 C 0.8906(5) 0.5025(9) 0.5866(7) 0.041(3) Uani 1 1 d .
C54 C 0.8338(5) 0.5260(9) 0.5802(7) 0.041(3) Uani 1 1 d .
C55 C 0.8109(5) 0.5376(15) 0.6342(7) 0.071(6) Uani 1 1 d .
H55 H 0.8300 0.5325 0.6765 0.085 Uiso 1 1 calc R
C56 C 0.8041(7) 0.5324(16) 0.5195(8) 0.082(7) Uani 1 1 d .
H56 H 0.8185 0.5199 0.4819 0.099 Uiso 1 1 calc R
C57 C 0.7586(5) 0.5572(12) 0.6263(6) 0.057(4) Uani 1 1 d .
H57 H 0.7430 0.5629 0.6637 0.068 Uiso 1 1 calc R
C58 C 0.7540(5) 0.5566(14) 0.5124(7) 0.066(5) Uani 1 1 d .
H58 H 0.7356 0.5656 0.4699 0.079 Uiso 1 1 calc R
C59 C 0.7300(4) 0.5682(8) 0.5649(6) 0.035(2) Uani 1 1 d .
C60 C 0.6746(4) 0.5873(8) 0.5564(6) 0.034(2) Uani 1 1 d .
C61 C 0.5275(4) 0.3508(8) 0.3503(6) 0.035(3) Uani 1 1 d .
C62 C 0.4746(5) 0.3247(9) 0.3174(6) 0.038(3) Uani 1 1 d .
C63 C 0.4403(5) 0.2828(8) 0.3555(7) 0.041(3) Uani 1 1 d .
H63 H 0.4512 0.2693 0.4000 0.050 Uiso 1 1 calc R
C64 C 0.4582(5) 0.3408(9) 0.2519(7) 0.048(3) Uani 1 1 d .
H64 H 0.4805 0.3669 0.2267 0.057 Uiso 1 1 calc R
C65 C 0.3911(5) 0.2630(9) 0.3252(7) 0.044(3) Uani 1 1 d .
H65 H 0.3687 0.2368 0.3500 0.052 Uiso 1 1 calc R
C66 C 0.4080(5) 0.3183(9) 0.2219(7) 0.043(3) Uani 1 1 d .
H66 H 0.3978 0.3288 0.1768 0.052 Uiso 1 1 calc R
C67 C 0.3737(4) 0.2813(9) 0.2576(7) 0.040(3) Uani 1 1 d .
C68 C 0.3197(5) 0.2583(9) 0.2279(6) 0.038(3) Uani 1 1 d .
C69 C 0.2798(5) 0.2531(12) 0.2638(7) 0.054(4) Uani 1 1 d .
H69 H 0.2869 0.2623 0.3095 0.065 Uiso 1 1 calc R
C70 C 0.3072(5) 0.2396(11) 0.1609(7) 0.050(3) Uani 1 1 d .
H70 H 0.3327 0.2372 0.1346 0.059 Uiso 1 1 calc R
C71 C 0.2306(5) 0.2351(11) 0.2351(7) 0.052(4) Uani 1 1 d .
H71 H 0.2055 0.2328 0.2620 0.062 Uiso 1 1 calc R
C72 C 0.2554(5) 0.2243(12) 0.1329(7) 0.054(4) Uani 1 1 d .
H72 H 0.2471 0.2166 0.0873 0.065 Uiso 1 1 calc R
C73 C 0.9564(5) 0.7262(12) 0.7064(7) 0.056(4) Uani 1 1 d .
H73 H 0.9682 0.7164 0.7512 0.068 Uiso 1 1 calc R
C74 C 0.9710(5) 0.7259(11) 0.5999(7) 0.054(4) Uani 1 1 d .
H74 H 0.9928 0.7185 0.5689 0.065 Uiso 1 1 calc R
C75 C 0.9044(6) 0.7474(14) 0.6869(9) 0.070(5) Uani 1 1 d .
H75 H 0.8834 0.7562 0.7186 0.084 Uiso 1 1 calc R
C76 C 0.9194(5) 0.7435(12) 0.5772(8) 0.059(4) Uani 1 1 d .
H76 H 0.9077 0.7478 0.5318 0.071 Uiso 1 1 calc R
C77 C 0.8848(5) 0.7550(10) 0.6212(7) 0.047(3) Uani 1 1 d .
C78 C 0.8287(5) 0.7742(9) 0.5931(8) 0.045(3) Uani 1 1 d .
C79 C 0.7993(8) 0.7983(13) 0.6361(8) 0.074(5) Uani 1 1 d .
H79 H 0.8124 0.8014 0.6812 0.088 Uiso 1 1 calc R
C80 C 0.8100(7) 0.769(2) 0.5299(9) 0.103(9) Uani 1 1 d .
H80 H 0.8311 0.7528 0.4998 0.123 Uiso 1 1 calc R
C81 C 0.7462(7) 0.8196(19) 0.6116(10) 0.099(8) Uani 1 1 d .
H81 H 0.7247 0.8375 0.6409 0.119 Uiso 1 1 calc R
C82 C 0.7579(6) 0.7882(18) 0.5073(8) 0.090(8) Uani 1 1 d .
H82 H 0.7444 0.7824 0.4625 0.108 Uiso 1 1 calc R
C83 C 0.7285(6) 0.8138(8) 0.5486(7) 0.044(3) Uani 1 1 d .
C84 C 0.6693(7) 0.8318(10) 0.5198(8) 0.062(5) Uani 1 1 d .
C85 C 0.4899(4) 0.5639(9) 0.5867(6) 0.038(3) Uani 1 1 d .
C86 C 0.4344(4) 0.5879(9) 0.5571(7) 0.041(3) Uani 1 1 d .
C87 C 0.3948(5) 0.5404(8) 0.5761(7) 0.042(3) Uani 1 1 d .
H87 H 0.4022 0.4971 0.6086 0.050 Uiso 1 1 calc R
C88 C 0.4240(5) 0.6550(11) 0.5120(8) 0.054(4) Uani 1 1 d .
H88 H 0.4507 0.6887 0.5008 0.065 Uiso 1 1 calc R
C89 C 0.3443(5) 0.5559(10) 0.5478(7) 0.048(3) Uani 1 1 d .
H89 H 0.3180 0.5211 0.5593 0.058 Uiso 1 1 calc R
C90 C 0.3725(6) 0.6733(12) 0.4823(10) 0.066(5) Uani 1 1 d .
H90 H 0.3654 0.7174 0.4504 0.079 Uiso 1 1 calc R
C91 C 0.3328(5) 0.6242(10) 0.5015(6) 0.046(3) Uani 1 1 d .
C92 C 0.2793(5) 0.6468(11) 0.4741(7) 0.051(4) Uani 1 1 d .
C93 C 0.2414(6) 0.5817(10) 0.4751(9) 0.054(4) Uani 1 1 d .
H93 H 0.2500 0.5256 0.4920 0.065 Uiso 1 1 calc R
C94 C 0.2633(5) 0.7238(10) 0.4463(7) 0.046(3) Uani 1 1 d .
H94 H 0.2869 0.7690 0.4440 0.056 Uiso 1 1 calc R
C95 C 0.1881(5) 0.6046(11) 0.4490(9) 0.058(4) Uani 1 1 d .
H95 H 0.1625 0.5631 0.4517 0.070 Uiso 1 1 calc R
C96 C 0.2118(6) 0.7366(11) 0.4207(8) 0.057(4) Uani 1 1 d .
H96 H 0.2026 0.7907 0.4005 0.069 Uiso 1 1 calc R
C97 C 1.0023(6) 0.6346(14) 0.3698(13) 0.092(7) Uani 1 1 d .
H97 H 1.0189 0.5828 0.3612 0.110 Uiso 1 1 calc R
C98 C 1.0090(6) 0.7690(15) 0.4129(9) 0.072(5) Uani 1 1 d .
H98 H 1.0288 0.8153 0.4333 0.087 Uiso 1 1 calc R
C99 C 0.9485(5) 0.6343(13) 0.3580(11) 0.071(5) Uani 1 1 d .
H99 H 0.9299 0.5861 0.3386 0.085 Uiso 1 1 calc R
C100 C 0.9554(5) 0.7754(13) 0.4060(8) 0.064(5) Uani 1 1 d .
H100 H 0.9407 0.8253 0.4216 0.077 Uiso 1 1 calc R
C101 C 0.9243(5) 0.7088(11) 0.3764(7) 0.047(3) Uani 1 1 d .
C102 C 0.8681(5) 0.7154(10) 0.3650(7) 0.046(3) Uani 1 1 d .
C103 C 0.8359(5) 0.6422(12) 0.3565(10) 0.066(5) Uani 1 1 d .
H103 H 0.8505 0.5863 0.3577 0.079 Uiso 1 1 calc R
C104 C 0.8452(6) 0.8024(12) 0.3598(10) 0.071(5) Uani 1 1 d .
H104 H 0.8660 0.8524 0.3659 0.086 Uiso 1 1 calc R
C105 C 0.7831(5) 0.6494(11) 0.3465(8) 0.054(4) Uani 1 1 d .
H105 H 0.7626 0.5991 0.3431 0.065 Uiso 1 1 calc R
C106 C 0.7927(6) 0.8111(10) 0.3461(9) 0.062(4) Uani 1 1 d .
H106 H 0.7780 0.8669 0.3398 0.074 Uiso 1 1 calc R
C107 C 0.7603(4) 0.7340(10) 0.3414(7) 0.047(3) Uani 1 1 d .
C108 C 0.7040(5) 0.7473(10) 0.3292(7) 0.050(3) Uani 1 1 d .
C109 C 0.5193(5) 0.5952(9) 0.3498(7) 0.043(3) Uani 1 1 d .
C110 C 0.4661(5) 0.5639(10) 0.3269(6) 0.041(3) Uani 1 1 d .
C111 C 0.4391(6) 0.5263(10) 0.3729(7) 0.049(3) Uani 1 1 d .
H111 H 0.4552 0.5154 0.4163 0.059 Uiso 1 1 calc R
C112 C 0.4426(6) 0.5800(10) 0.2617(7) 0.052(4) Uani 1 1 d .
H112 H 0.4607 0.6050 0.2309 0.062 Uiso 1 1 calc R
C113 C 0.3885(5) 0.5057(12) 0.3527(7) 0.054(4) Uani 1 1 d .
H113 H 0.3701 0.4797 0.3828 0.065 Uiso 1 1 calc R
C114 C 0.3905(6) 0.5569(11) 0.2443(7) 0.056(4) Uani 1 1 d .
H114 H 0.3744 0.5659 0.2007 0.068 Uiso 1 1 calc R
C115 C 0.3630(5) 0.5230(9) 0.2869(8) 0.050(4) Uani 1 1 d .
C116 C 0.3070(5) 0.5012(11) 0.2676(8) 0.052(4) Uani 1 1 d .
C117 C 0.2739(5) 0.5115(12) 0.3122(9) 0.067(5) Uani 1 1 d .
H117 H 0.2858 0.5327 0.3547 0.080 Uiso 1 1 calc R
C118 C 0.2850(5) 0.4767(12) 0.2040(8) 0.062(5) Uani 1 1 d .
H118 H 0.3055 0.4705 0.1713 0.075 Uiso 1 1 calc R
C119 C 0.2232(5) 0.4900(13) 0.2932(8) 0.058(4) Uani 1 1 d .
H119 H 0.2020 0.4925 0.3253 0.070 Uiso 1 1 calc R
C120 C 0.2327(5) 0.4614(10) 0.1889(7) 0.049(3) Uani 1 1 d .
H120 H 0.2184 0.4469 0.1455 0.059 Uiso 1 1 calc R
C121 C 1.0476(6) 1.0862(12) 0.3802(8) 0.059(4) Uani 1 1 d .
H121 H 1.0747 1.0474 0.3783 0.071 Uiso 1 1 calc R
C122 C 1.0174(6) 1.2171(13) 0.4069(9) 0.068(5) Uani 1 1 d .
H122 H 1.0225 1.2736 0.4246 0.081 Uiso 1 1 calc R
C123 C 0.9986(6) 1.0583(12) 0.3561(8) 0.061(4) Uani 1 1 d .
H123 H 0.9935 1.0011 0.3399 0.074 Uiso 1 1 calc R
C124 C 0.9675(6) 1.1901(11) 0.3824(8) 0.056(4) Uani 1 1 d .
H124 H 0.9405 1.2287 0.3852 0.068 Uiso 1 1 calc R
C125 C 0.9568(5) 1.1122(11) 0.3554(8) 0.054(4) Uani 1 1 d .
C126 C 0.9027(6) 1.0846(11) 0.3270(8) 0.057(4) Uani 1 1 d .
C127 C 0.8915(6) 1.0037(13) 0.2875(8) 0.067(5) Uani 1 1 d .
H127 H 0.9186 0.9693 0.2779 0.080 Uiso 1 1 calc R
C128 C 0.8615(6) 1.1307(11) 0.3374(10) 0.069(5) Uani 1 1 d .
H128 H 0.8668 1.1830 0.3615 0.082 Uiso 1 1 calc R
C129 C 0.8418(7) 0.9780(13) 0.2645(10) 0.075(5) Uani 1 1 d .
H129 H 0.8346 0.9259 0.2407 0.090 Uiso 1 1 calc R
C130 C 0.8105(7) 1.1044(13) 0.3139(10) 0.075(5) Uani 1 1 d .
H130 H 0.7833 1.1379 0.3239 0.090 Uiso 1 1 calc R
C131 C 0.8015(6) 1.0341(11) 0.2784(8) 0.055(4) Uani 1 1 d .
C132 C 0.7459(6) 0.9973(13) 0.2557(8) 0.063(4) Uani 1 1 d .
C133 C 0.5412(5) 0.8377(9) 0.2949(6) 0.038(3) Uani 1 1 d .
C134 C 0.4858(4) 0.8201(8) 0.2785(6) 0.036(3) Uani 1 1 d .
C135 C 0.4557(5) 0.7932(9) 0.3229(6) 0.041(3) Uani 1 1 d .
H135 H 0.4708 0.7851 0.3669 0.049 Uiso 1 1 calc R
C136 C 0.4602(5) 0.8349(11) 0.2139(7) 0.054(4) Uani 1 1 d .
H136 H 0.4789 0.8574 0.1829 0.065 Uiso 1 1 calc R
C137 C 0.4036(6) 0.7774(10) 0.3047(7) 0.046(3) Uani 1 1 d .
H137 H 0.3843 0.7594 0.3365 0.055 Uiso 1 1 calc R
C138 C 0.4100(5) 0.8181(10) 0.1946(7) 0.051(4) Uani 1 1 d .
H138 H 0.3953 0.8264 0.1504 0.062 Uiso 1 1 calc R
C139 C 0.3800(5) 0.7887(9) 0.2390(6) 0.039(3) Uani 1 1 d .
C140 C 0.3247(5) 0.7643(9) 0.2171(6) 0.036(3) Uani 1 1 d .
C141 C 0.2889(5) 0.7594(13) 0.2580(8) 0.062(5) Uani 1 1 d .
H141 H 0.2992 0.7710 0.3029 0.074 Uiso 1 1 calc R
C142 C 0.3067(5) 0.7415(15) 0.1521(7) 0.069(5) Uani 1 1 d .
H142 H 0.3286 0.7426 0.1208 0.083 Uiso 1 1 calc R
C143 C 0.2387(5) 0.7385(11) 0.2363(7) 0.052(4) Uani 1 1 d .
H143 H 0.2159 0.7384 0.2664 0.062 Uiso 1 1 calc R
C144 C 0.2568(6) 0.7176(14) 0.1343(8) 0.064(5) Uani 1 1 d .
H144 H 0.2463 0.6990 0.0907 0.077 Uiso 1 1 calc R
N1 N 1.0059(4) -0.0363(8) 0.5844(6) 0.043(3) Uani 1 1 d .
N2 N 0.2149(4) -0.0261(9) 0.2328(6) 0.051(3) Uani 1 1 d .
N3 N 0.9968(3) 0.2141(8) 0.6624(6) 0.043(3) Uani 1 1 d .
N4 N 0.2011(4) 0.2150(10) 0.4434(7) 0.062(4) Uani 1 1 d .
N5 N 0.9968(4) 0.4667(9) 0.6014(7) 0.054(3) Uani 1 1 d .
N6 N 0.2166(5) 0.2204(9) 0.1702(6) 0.054(3) Uani 1 1 d .
N7 N 0.9906(4) 0.7192(8) 0.6636(6) 0.049(3) Uani 1 1 d .
N8 N 0.1752(4) 0.6798(11) 0.4225(8) 0.068(4) Uani 1 1 d .
N9 N 1.0318(5) 0.7034(15) 0.3927(10) 0.100(7) Uani 1 1 d .
N10 N 0.2026(4) 0.4665(8) 0.2338(6) 0.047(3) Uani 1 1 d .
N11 N 1.0583(4) 1.1659(9) 0.4060(7) 0.055(3) Uani 1 1 d .
N12 N 0.2215(4) 0.7182(9) 0.1736(7) 0.052(3) Uani 1 1 d .
O1 O 0.6673(3) 0.1035(6) 0.4273(5) 0.045(2) Uani 1 1 d .
O2 O 0.6623(4) 0.1249(6) 0.5302(5) 0.043(2) Uani 1 1 d .
O3 O 0.5578(3) 0.1413(6) 0.3407(4) 0.0380(19) Uani 1 1 d .
O4 O 0.5471(4) 0.0823(7) 0.4343(5) 0.050(2) Uani 1 1 d .
O5 O 0.6517(3) 0.3202(6) 0.5047(5) 0.049(2) Uani 1 1 d .
O6 O 0.6562(3) 0.3851(7) 0.6041(5) 0.053(3) Uani 1 1 d .
O7 O 0.5599(3) 0.2193(6) 0.5394(4) 0.0412(19) Uani 1 1 d .
O8 O 0.5431(3) 0.3379(7) 0.5978(5) 0.050(2) Uani 1 1 d .
O9 O 0.6489(3) 0.5765(6) 0.6031(4) 0.041(2) Uani 1 1 d .
O10 O 0.6533(4) 0.6244(7) 0.5018(5) 0.051(3) Uani 1 1 d .
O11 O 0.5443(3) 0.3166(6) 0.4090(4) 0.0366(18) Uani 1 1 d .
O12 O 0.5526(4) 0.3985(8) 0.3212(6) 0.064(3) Uani 1 1 d .
O13 O 0.6441(5) 0.8739(12) 0.5557(9) 0.124(8) Uani 1 1 d .
O14 O 0.6548(4) 0.8121(7) 0.4622(6) 0.059(3) Uani 1 1 d .
O15 O 0.4967(4) 0.5023(6) 0.6296(5) 0.050(2) Uani 1 1 d .
O16 O 0.5279(3) 0.6022(7) 0.5672(5) 0.050(2) Uani 1 1 d .
O17 O 0.6778(4) 0.6849(8) 0.3519(6) 0.063(3) Uani 1 1 d .
O18 O 0.6848(4) 0.8136(9) 0.2990(7) 0.077(4) Uani 1 1 d .
O19 O 0.5377(4) 0.5894(6) 0.4111(5) 0.049(2) Uani 1 1 d .
O20 O 0.5448(3) 0.6337(7) 0.3117(5) 0.048(2) Uani 1 1 d .
O21 O 0.7103(4) 1.0385(9) 0.2748(6) 0.076(4) Uani 1 1 d .
O22 O 0.7385(4) 0.9311(7) 0.2214(6) 0.060(3) Uani 1 1 d .
O23 O 0.5666(3) 0.8072(6) 0.3515(5) 0.043(2) Uani 1 1 d .
O24 O 0.5670(4) 0.8642(7) 0.2524(5) 0.054(3) Uani 1 1 d .
O25 O 0.3660(13) 0.0059(13) 0.0810(12) 0.27(2) Uani 1 1 d D
O26 O 0.3372(10) 0.1110(16) 0.0001(14) 0.29(2) Uani 1 1 d D
O27 O 0.4221(8) 0.064(2) 0.0134(14) 0.30(2) Uani 1 1 d D
O28 O 0.3966(8) 0.1520(10) 0.0949(8) 0.175(11) Uani 1 1 d D
O29 O 0.8277(9) 0.3208(12) 0.2982(10) 0.193(12) Uani 1 1 d D
O30 O 0.8122(7) 0.4369(12) 0.3689(14) 0.221(16) Uani 1 1 d D
O31 O 0.8857(8) 0.4398(14) 0.3163(14) 0.226(15) Uani 1 1 d D
O32 O 0.8792(12) 0.3401(17) 0.4018(9) 0.38(4) Uani 1 1 d D
O1W O 0.6418(4) 0.2772(7) 0.3633(5) 0.058(3) Uani 1 1 d .
H1WA H 0.6767 0.2977 0.3784 0.087 Uiso 1 1 d R
H1WB H 0.6243 0.3299 0.3429 0.087 Uiso 1 1 d R
O2W O 0.6053(5) 0.3903(9) 0.7192(5) 0.071(3) Uani 1 1 d .
H2WA H 0.6363 0.4060 0.7450 0.107 Uiso 1 1 d R
H2WB H 0.6077 0.3300 0.7122 0.107 Uiso 1 1 d R
O3W O 0.5935(4) 0.5860(7) 0.7058(4) 0.057(3) Uani 1 1 d .
H3WA H 0.6246 0.6088 0.7136 0.085 Uiso 1 1 d R
H3WB H 0.5870 0.5630 0.7431 0.085 Uiso 1 1 d R
O4W O 0.5659(5) 0.4615(6) 0.5019(5) 0.061(3) Uani 1 1 d .
H4WA H 0.5433 0.4188 0.4904 0.091 Uiso 1 1 d R
H4WB H 0.5936 0.4494 0.4842 0.091 Uiso 1 1 d R
O5W O 0.6323(5) 0.5279(8) 0.3768(7) 0.080(4) Uani 1 1 d .
H5WA H 0.6422 0.5241 0.3347 0.119 Uiso 1 1 d R
H5WB H 0.6049 0.4882 0.3754 0.119 Uiso 1 1 d R
O6W O 0.5537(5) 0.7386(7) 0.4867(6) 0.070(3) Uani 1 1 d .
H6WA H 0.5600 0.7928 0.4968 0.105 Uiso 1 1 d R
H6WB H 0.5594 0.7073 0.5221 0.105 Uiso 1 1 d R
O7W O 0.6393(4) 0.9575(7) 0.3544(4) 0.056(3) Uani 1 1 d .
H7WA H 0.6234 0.9158 0.3704 0.084 Uiso 1 1 d R
H7WB H 0.6226 1.0055 0.3559 0.084 Uiso 1 1 d R
O8W O 0.6312(5) 0.8041(7) 0.1648(5) 0.068(3) Uani 1 1 d .
H8WA H 0.6417 0.7555 0.1844 0.102 Uiso 1 1 d R
H8WB H 0.6478 0.8130 0.1326 0.102 Uiso 1 1 d R
O9W O 0.5934(5) 1.0612(9) 0.2368(6) 0.081(4) Uani 1 1 d .
H9WA H 0.5734 1.0654 0.1987 0.121 Uiso 1 1 d R
H9WB H 0.6131 1.1074 0.2423 0.121 Uiso 1 1 d R
O10W O 0.6411(6) 0.9796(9) 0.1329(5) 0.080(4) Uani 1 1 d .
H10A H 0.6656 1.0233 0.1300 0.121 Uiso 1 1 d R
H10B H 0.6096 1.0056 0.1156 0.121 Uiso 1 1 d R
O11W O 0.5491(5) 0.9237(8) 0.5109(7) 0.074(3) Uani 1 1 d G
H11A H 0.5277 0.9556 0.4854 0.111 Uiso 1 1 d G
H11B H 0.5762 0.9533 0.5243 0.111 Uiso 1 1 d G
O12W O 0.5953(9) 0.7554(12) 0.6591(9) 0.111(6) Uani 1 1 d G
H12A H 0.5983 0.7010 0.6504 0.167 Uiso 1 1 d G
H12B H 0.5863 0.7608 0.6969 0.167 Uiso 1 1 d G
O13W O 0.6812(11) 0.2177(13) 0.2664(10) 0.133(8) Uani 1 1 d G
H13A H 0.6829 0.1617 0.2688 0.199 Uiso 1 1 d G
H13B H 0.6778 0.2336 0.2260 0.199 Uiso 1 1 d G
O14W O 0.5176(10) 0.887(2) 0.6260(11) 0.171(11) Uani 1 1 d G
H14A H 0.5088 0.9399 0.6162 0.257 Uiso 1 1 d G
H14B H 0.4997 0.8520 0.5988 0.257 Uiso 1 1 d G

loop_
_atom_site_aniso_label
_atom_site_aniso_U_11
_atom_site_aniso_U_22
_atom_site_aniso_U_33
_atom_site_aniso_U_23
_atom_site_aniso_U_13
_atom_site_aniso_U_12
Gd1 0.0189(2) 0.0356(3) 0.0320(3) -0.0046(2) 0.00181(18) 0.0012(2)
Gd2 0.0297(3) 0.0317(3) 0.0342(3) 0.0001(2) 0.0103(2) 0.0019(2)
Gd3 0.0198(7) 0.0296(4) 0.0356(8) 0.0021(4) -0.0002(5) -0.0028(3)
Gd3' 0.011(2) 0.141(8) 0.0093(18) -0.006(4) 0.0007(14) 0.008(4)
Gd4 0.0242(6) 0.0283(6) 0.0319(6) -0.0030(4) 0.0017(4) -0.0015(4)
Gd4' 0.030(3) 0.070(4) 0.040(3) -0.008(3) 0.0014(19) 0.020(2)
Cu1 0.0227(9) 0.125(2) 0.138(2) -0.0299(18) 0.0040(11) -0.0197(11)
Cu2 0.0221(9) 0.153(3) 0.234(4) 0.029(3) 0.0104(15) 0.0078(14)
Cu3 0.0290(8) 0.0835(15) 0.0560(10) -0.0012(9) 0.0023(7) -0.0140(8)
Cu4 0.0310(8) 0.0731(13) 0.0576(10) 0.0009(9) -0.0020(7) -0.0087(8)
Cu5 0.0310(8) 0.0768(13) 0.0535(10) -0.0024(9) 0.0021(7) -0.0146(8)
Cu6 0.0494(10) 0.0886(16) 0.0504(10) 0.0017(10) -0.0024(8) -0.0285(10)
Cu7 0.0413(9) 0.0816(15) 0.0623(12) 0.0107(10) -0.0049(8) -0.0197(9)
Cu8 0.0323(8) 0.0841(14) 0.0573(10) 0.0031(10) 0.0000(7) -0.0136(9)
Cu9 0.0340(9) 0.1094(19) 0.0665(12) 0.0097(12) 0.0079(8) -0.0195(10)
Cu10 0.0329(8) 0.0910(16) 0.0570(11) 0.0006(10) 0.0041(7) -0.0113(9)
I1 0.0518(5) 0.0422(5) 0.0410(4) 0.0029(4) 0.0070(4) -0.0016(4)
I2 0.0440(4) 0.0408(5) 0.0413(4) 0.0008(3) 0.0067(3) -0.0034(3)
I3 0.0431(4) 0.0424(5) 0.0425(4) 0.0021(3) 0.0058(3) -0.0056(3)
I4 0.041(2) 0.033(3) 0.0381(17) 0.0146(16) 0.0017(15) 0.0018(15)
I4' 0.050(2) 0.036(3) 0.0367(16) 0.0129(17) -0.0022(15) 0.0066(15)
I5 0.0456(4) 0.0459(5) 0.0443(5) 0.0055(4) 0.0041(4) -0.0065(4)
I6 0.0602(6) 0.0572(6) 0.0442(5) 0.0060(4) 0.0078(4) -0.0108(4)
I7 0.0417(4) 0.0398(5) 0.0500(5) 0.0020(4) 0.0108(3) -0.0010(3)
I8 0.0611(6) 0.0442(5) 0.0463(5) 0.0042(4) 0.0149(4) -0.0067(4)
Cl1 0.147(6) 0.075(4) 0.089(4) -0.009(3) 0.056(4) 0.015(4)
Cl2 0.200(9) 0.070(4) 0.131(6) -0.026(4) 0.068(6) 0.028(5)
C1 0.036(7) 0.121(16) 0.054(9) 0.006(10) 0.008(7) 0.004(9)
C2 0.037(7) 0.091(12) 0.039(7) 0.022(7) 0.009(6) 0.027(7)
C3 0.035(7) 0.111(15) 0.047(8) -0.001(9) -0.001(6) 0.026(8)
C4 0.029(6) 0.073(10) 0.049(8) 0.011(7) 0.005(5) 0.012(6)
C5 0.025(5) 0.045(7) 0.042(7) -0.002(5) -0.005(5) 0.005(5)
C6 0.029(6) 0.045(8) 0.051(7) 0.006(6) 0.007(5) 0.006(5)
C7 0.027(6) 0.096(13) 0.067(10) -0.024(9) 0.004(6) 0.025(7)
C8 0.037(7) 0.075(11) 0.041(7) 0.008(7) 0.000(5) 0.018(7)
C9 0.025(6) 0.098(13) 0.063(9) -0.023(9) -0.009(6) 0.027(7)
C10 0.043(8) 0.082(12) 0.049(8) 0.008(8) 0.013(6) 0.018(7)
C11 0.020(5) 0.037(7) 0.046(7) -0.006(5) -0.004(4) -0.002(4)
C12 0.022(5) 0.038(6) 0.034(6) 0.004(5) 0.004(4) 0.006(4)
C13 0.040(6) 0.026(6) 0.040(7) -0.011(5) 0.013(5) -0.005(5)
C14 0.026(5) 0.049(8) 0.045(7) -0.015(6) -0.001(5) 0.004(5)
C15 0.051(8) 0.056(9) 0.032(6) 0.000(6) 0.009(5) -0.001(6)
C16 0.039(7) 0.050(9) 0.064(9) 0.008(7) -0.005(6) -0.008(6)
C17 0.037(6) 0.057(9) 0.042(7) -0.010(6) 0.000(5) -0.009(6)
C18 0.041(7) 0.052(9) 0.055(8) 0.002(7) -0.005(6) -0.007(6)
C19 0.025(5) 0.044(8) 0.069(9) -0.011(7) -0.001(6) -0.008(5)
C20 0.029(6) 0.059(9) 0.051(8) -0.015(7) 0.000(5) -0.007(6)
C21 0.029(6) 0.093(12) 0.050(8) -0.023(8) 0.003(6) -0.020(7)
C22 0.040(7) 0.076(11) 0.043(8) -0.014(7) 0.001(6) -0.011(7)
C23 0.031(6) 0.056(9) 0.047(7) 0.001(6) -0.003(5) -0.011(6)
C24 0.031(7) 0.094(13) 0.044(8) -0.002(8) -0.001(6) -0.015(7)
C25 0.028(6) 0.111(14) 0.047(8) -0.010(8) 0.010(6) 0.020(7)
C26 0.033(7) 0.127(17) 0.054(9) 0.007(10) -0.001(6) 0.026(9)
C27 0.033(7) 0.136(18) 0.056(10) 0.018(10) -0.004(6) 0.031(9)
C28 0.025(6) 0.17(2) 0.047(9) 0.011(11) 0.004(6) 0.015(9)
C29 0.032(6) 0.049(8) 0.052(8) -0.022(6) 0.000(5) -0.001(5)
C30 0.021(5) 0.041(7) 0.058(8) -0.001(6) 0.000(5) 0.001(5)
C31 0.038(7) 0.077(11) 0.044(8) -0.014(7) 0.002(6) 0.003(7)
C32 0.028(6) 0.089(12) 0.065(10) -0.025(9) -0.012(6) 0.024(7)
C33 0.025(6) 0.062(9) 0.058(8) -0.009(7) -0.003(5) 0.013(6)
C34 0.033(7) 0.112(15) 0.055(9) -0.037(9) -0.001(6) 0.025(8)
C35 0.026(5) 0.033(7) 0.061(8) -0.011(6) -0.008(5) 0.008(5)
C36 0.015(5) 0.065(9) 0.045(7) 0.002(6) -0.008(4) 0.001(5)
C37 0.029(5) 0.028(6) 0.049(7) -0.004(5) 0.016(5) 0.002(4)
C38 0.024(5) 0.037(7) 0.047(7) -0.013(5) -0.001(4) -0.004(4)
C39 0.025(5) 0.040(7) 0.046(7) -0.001(5) -0.002(5) -0.001(5)
C40 0.027(6) 0.032(7) 0.085(10) -0.004(7) 0.005(6) -0.005(5)
C41 0.025(5) 0.041(7) 0.057(8) -0.026(6) 0.007(5) -0.002(5)
C42 0.028(6) 0.040(8) 0.086(11) -0.023(7) 0.008(6) 0.003(5)
C43 0.017(5) 0.058(8) 0.038(6) -0.006(6) 0.002(4) -0.004(5)
C44 0.022(5) 0.057(8) 0.048(7) -0.014(6) 0.007(5) -0.009(5)
C45 0.029(6) 0.067(11) 0.086(12) -0.017(9) -0.001(7) -0.004(6)
C46 0.027(6) 0.092(13) 0.052(8) 0.000(8) 0.003(6) 0.003(7)
C47 0.033(7) 0.064(11) 0.16(2) -0.032(12) 0.030(10) -0.016(7)
C48 0.025(6) 0.087(12) 0.065(9) -0.020(8) 0.005(6) 0.000(7)
C49 0.047(8) 0.083(12) 0.060(10) 0.003(8) 0.017(7) 0.013(8)
C50 0.045(9) 0.17(2) 0.048(9) -0.011(11) 0.005(7) 0.039(11)
C51 0.040(8) 0.104(15) 0.053(9) -0.002(9) 0.009(6) 0.005(8)
C52 0.044(8) 0.098(14) 0.059(10) 0.004(9) 0.004(7) 0.022(9)
C53 0.037(6) 0.037(7) 0.050(7) 0.007(6) 0.009(5) 0.010(5)
C54 0.030(6) 0.046(8) 0.047(7) -0.002(6) 0.006(5) 0.008(5)
C55 0.029(6) 0.154(19) 0.028(7) 0.013(8) -0.001(5) 0.022(9)
C56 0.052(9) 0.15(2) 0.046(9) 0.021(10) 0.021(7) 0.031(11)
C57 0.026(6) 0.113(14) 0.032(6) 0.010(7) 0.007(5) 0.010(7)
C58 0.029(6) 0.140(17) 0.028(6) 0.012(8) 0.002(5) 0.028(8)
C59 0.032(6) 0.037(6) 0.034(6) 0.006(5) -0.002(4) 0.005(5)
C60 0.028(5) 0.038(6) 0.034(6) 0.003(5) 0.000(4) -0.003(4)
C61 0.031(5) 0.030(6) 0.039(6) -0.005(5) -0.007(5) 0.008(4)
C62 0.036(6) 0.037(7) 0.041(7) 0.007(5) 0.008(5) -0.004(5)
C63 0.046(7) 0.027(6) 0.049(7) 0.006(5) 0.003(6) -0.001(5)
C64 0.043(7) 0.042(8) 0.055(8) 0.009(6) -0.003(6) -0.004(6)
C65 0.035(6) 0.046(8) 0.051(8) 0.010(6) 0.010(5) -0.002(5)
C66 0.042(7) 0.047(8) 0.041(7) 0.004(6) 0.010(5) 0.002(6)
C67 0.025(5) 0.042(7) 0.048(7) -0.010(6) -0.007(5) -0.001(5)
C68 0.029(5) 0.044(7) 0.039(6) 0.006(5) -0.003(5) -0.006(5)
C69 0.038(7) 0.088(12) 0.033(7) -0.004(7) -0.002(5) -0.025(7)
C70 0.033(6) 0.070(10) 0.046(8) 0.003(7) 0.009(5) -0.011(6)
C71 0.030(6) 0.082(11) 0.044(7) 0.002(7) 0.005(5) -0.012(6)
C72 0.041(7) 0.080(11) 0.038(7) -0.016(7) -0.003(6) -0.010(7)
C73 0.037(7) 0.094(12) 0.037(7) 0.006(7) 0.002(5) 0.024(7)
C74 0.037(7) 0.077(11) 0.049(8) -0.001(7) 0.009(6) 0.018(7)
C75 0.039(8) 0.103(15) 0.072(11) -0.001(10) 0.017(7) 0.008(9)
C76 0.038(7) 0.080(12) 0.059(9) 0.022(8) 0.008(6) 0.007(7)
C77 0.024(5) 0.059(9) 0.054(8) 0.005(7) -0.002(5) 0.005(5)
C78 0.025(6) 0.044(8) 0.065(9) 0.011(6) 0.002(5) 0.000(5)
C79 0.093(14) 0.085(14) 0.037(8) -0.011(8) -0.008(8) 0.021(11)
C80 0.048(9) 0.22(3) 0.039(9) 0.007(12) 0.012(7) 0.021(13)
C81 0.051(10) 0.18(3) 0.059(11) -0.012(13) 0.003(8) 0.048(13)
C82 0.042(9) 0.19(2) 0.037(8) -0.010(11) -0.006(7) 0.001(11)
C83 0.067(9) 0.018(6) 0.048(8) 0.001(5) 0.012(6) 0.006(5)
C84 0.078(11) 0.044(9) 0.058(9) -0.010(7) -0.005(8) 0.046(8)
C85 0.029(5) 0.046(7) 0.043(7) -0.001(5) 0.012(5) 0.007(5)
C86 0.022(5) 0.050(8) 0.052(7) -0.005(6) 0.010(5) 0.017(5)
C87 0.030(6) 0.035(7) 0.061(8) 0.014(6) 0.006(5) 0.007(5)
C88 0.030(6) 0.067(10) 0.062(9) 0.010(7) 0.001(6) 0.005(6)
C89 0.040(7) 0.050(8) 0.052(8) 0.003(6) 0.002(6) -0.008(6)
C90 0.050(8) 0.058(10) 0.089(12) 0.031(9) 0.014(8) 0.016(7)
C91 0.036(6) 0.068(10) 0.032(6) -0.001(6) 0.000(5) -0.005(6)
C92 0.030(6) 0.081(11) 0.043(7) -0.006(7) 0.010(5) -0.001(6)
C93 0.043(7) 0.039(8) 0.084(11) -0.001(7) 0.021(7) 0.000(6)
C94 0.026(6) 0.049(8) 0.061(8) 0.005(7) -0.001(5) 0.005(5)
C95 0.033(7) 0.063(10) 0.083(11) -0.006(8) 0.018(7) -0.013(7)
C96 0.042(8) 0.054(9) 0.072(10) -0.002(8) -0.002(7) 0.017(7)
C97 0.036(8) 0.084(14) 0.16(2) 0.032(14) 0.030(11) 0.016(9)
C98 0.033(7) 0.111(16) 0.074(11) -0.001(11) 0.013(7) -0.011(9)
C99 0.025(6) 0.076(12) 0.115(15) 0.021(10) 0.019(8) 0.004(7)
C100 0.022(6) 0.101(14) 0.064(10) -0.013(9) -0.008(6) -0.003(7)
C101 0.024(6) 0.074(10) 0.045(7) 0.005(7) 0.007(5) 0.002(6)
C102 0.026(6) 0.055(8) 0.053(8) -0.002(6) 0.000(5) -0.003(5)
C103 0.028(7) 0.067(11) 0.102(13) 0.006(9) 0.008(7) 0.013(6)
C104 0.043(8) 0.059(11) 0.111(15) 0.004(10) 0.010(9) -0.016(7)
C105 0.021(5) 0.076(11) 0.065(9) 0.016(8) 0.004(6) 0.002(6)
C106 0.039(7) 0.033(7) 0.108(13) 0.008(8) -0.001(8) -0.010(6)
C107 0.023(5) 0.066(9) 0.056(8) -0.012(7) 0.016(5) -0.011(6)
C108 0.031(6) 0.058(9) 0.060(8) -0.020(7) 0.009(6) 0.002(6)
C109 0.048(7) 0.036(7) 0.045(7) -0.001(5) 0.007(6) -0.008(5)
C110 0.028(6) 0.051(8) 0.042(7) -0.003(6) 0.003(5) 0.002(5)
C111 0.053(8) 0.047(8) 0.044(7) -0.003(6) -0.003(6) -0.007(6)
C112 0.057(8) 0.041(8) 0.051(8) -0.003(6) -0.012(6) -0.002(6)
C113 0.037(7) 0.084(12) 0.039(7) -0.003(7) 0.002(5) -0.008(7)
C114 0.057(9) 0.065(10) 0.044(8) -0.013(7) 0.000(7) -0.001(7)
C115 0.031(6) 0.044(8) 0.075(10) -0.020(7) 0.006(6) 0.000(5)
C116 0.031(6) 0.064(10) 0.056(8) -0.026(7) -0.005(6) 0.000(6)
C117 0.033(7) 0.088(13) 0.075(11) -0.046(10) -0.004(7) 0.005(7)
C118 0.033(7) 0.089(12) 0.068(10) -0.042(9) 0.017(7) -0.011(7)
C119 0.020(6) 0.094(13) 0.059(9) -0.009(8) 0.001(5) 0.006(6)
C120 0.029(6) 0.067(10) 0.050(8) -0.014(7) 0.004(5) -0.015(6)
C121 0.046(8) 0.075(11) 0.058(9) -0.008(8) 0.016(7) 0.001(7)
C122 0.034(7) 0.086(13) 0.075(11) 0.002(9) -0.016(7) -0.007(8)
C123 0.046(8) 0.062(10) 0.079(11) -0.009(8) 0.016(7) -0.016(7)
C124 0.038(7) 0.055(9) 0.075(10) 0.003(8) 0.005(7) -0.002(6)
C125 0.025(6) 0.073(11) 0.059(9) 0.014(7) -0.007(6) -0.020(6)
C126 0.038(7) 0.063(10) 0.066(9) 0.007(8) -0.001(6) -0.013(7)
C127 0.044(8) 0.095(14) 0.062(10) -0.018(9) 0.012(7) -0.033(8)
C128 0.038(8) 0.053(10) 0.105(14) -0.011(9) -0.014(8) 0.000(7)
C129 0.063(11) 0.067(12) 0.087(13) -0.022(10) -0.012(9) 0.013(9)
C130 0.050(9) 0.069(12) 0.103(15) -0.029(11) 0.002(9) -0.006(8)
C131 0.053(8) 0.055(9) 0.057(9) 0.015(7) 0.003(7) -0.006(7)
C132 0.035(7) 0.096(14) 0.053(9) -0.015(9) -0.009(6) -0.001(8)
C133 0.039(6) 0.044(7) 0.026(6) -0.009(5) -0.009(5) 0.010(5)
C134 0.027(5) 0.040(7) 0.035(6) 0.002(5) -0.014(4) -0.007(5)
C135 0.045(7) 0.042(7) 0.032(6) -0.006(5) -0.006(5) 0.002(5)
C136 0.043(7) 0.062(9) 0.048(8) 0.028(7) -0.016(6) -0.009(7)
C137 0.050(7) 0.048(8) 0.039(7) 0.010(6) 0.007(6) -0.004(6)
C138 0.045(7) 0.063(9) 0.039(7) 0.021(6) -0.017(6) -0.017(6)
C139 0.037(6) 0.035(7) 0.042(7) 0.004(5) 0.001(5) 0.007(5)
C140 0.032(6) 0.040(7) 0.035(6) -0.001(5) -0.001(5) 0.001(5)
C141 0.030(6) 0.100(14) 0.054(9) 0.008(9) 0.002(6) 0.007(7)
C142 0.033(7) 0.145(18) 0.028(7) 0.003(8) 0.004(5) -0.010(9)
C143 0.035(7) 0.073(11) 0.048(8) -0.004(7) 0.011(6) -0.006(7)
C144 0.035(7) 0.111(15) 0.045(8) 0.004(9) 0.001(6) -0.006(8)
N1 0.025(5) 0.049(7) 0.054(7) 0.010(5) 0.002(4) 0.006(4)
N2 0.037(6) 0.059(8) 0.054(7) -0.007(6) 0.003(5) -0.015(5)
N3 0.014(4) 0.059(7) 0.054(6) 0.001(5) 0.002(4) 0.002(4)
N4 0.022(5) 0.073(9) 0.086(10) -0.047(8) -0.003(5) 0.005(5)
N5 0.031(6) 0.060(8) 0.071(8) -0.004(6) 0.010(5) 0.004(5)
N6 0.042(6) 0.058(8) 0.058(8) 0.004(6) -0.001(5) -0.015(6)
N7 0.036(5) 0.054(7) 0.054(7) 0.001(6) 0.002(5) 0.016(5)
N8 0.026(6) 0.079(10) 0.091(10) -0.013(8) -0.013(6) 0.019(6)
N9 0.025(6) 0.148(18) 0.130(15) 0.043(13) 0.026(8) -0.016(9)
N10 0.025(5) 0.059(8) 0.056(7) -0.009(6) -0.001(5) -0.008(5)
N11 0.028(5) 0.063(8) 0.071(8) 0.003(7) 0.004(5) -0.014(5)
N12 0.018(4) 0.067(8) 0.071(8) 0.025(6) 0.002(5) 0.009(5)
O1 0.030(4) 0.051(6) 0.049(5) -0.021(4) -0.006(4) 0.014(4)
O2 0.047(5) 0.044(5) 0.044(5) 0.003(4) 0.025(4) 0.008(4)
O3 0.037(4) 0.042(5) 0.031(4) -0.015(4) -0.006(3) -0.010(4)
O4 0.047(5) 0.053(6) 0.046(5) -0.007(4) -0.003(4) -0.023(4)
O5 0.026(4) 0.040(5) 0.077(7) -0.015(5) -0.004(4) 0.003(4)
O6 0.020(4) 0.055(6) 0.082(7) -0.027(5) 0.006(4) 0.010(4)
O7 0.036(4) 0.045(5) 0.045(5) -0.013(4) 0.013(4) 0.004(4)
O8 0.030(4) 0.048(6) 0.071(7) -0.018(5) 0.004(4) 0.004(4)
O9 0.035(4) 0.039(5) 0.051(5) 0.004(4) 0.012(4) -0.004(4)
O10 0.045(5) 0.060(6) 0.040(5) 0.022(4) -0.015(4) 0.010(4)
O11 0.029(4) 0.039(5) 0.039(4) 0.004(4) -0.001(3) 0.005(3)
O12 0.039(5) 0.075(8) 0.075(7) 0.041(6) 0.007(5) -0.011(5)
O13 0.048(7) 0.165(16) 0.147(14) -0.116(13) -0.013(8) 0.041(8)
O14 0.047(6) 0.056(7) 0.069(7) -0.005(5) -0.010(5) -0.005(5)
O15 0.040(5) 0.044(5) 0.068(6) 0.012(5) 0.014(4) 0.005(4)
O16 0.029(4) 0.057(6) 0.064(6) 0.013(5) 0.005(4) -0.005(4)
O17 0.051(6) 0.065(7) 0.082(8) 0.010(6) 0.042(6) 0.006(5)
O18 0.026(5) 0.084(9) 0.121(11) 0.028(8) 0.014(6) 0.012(5)
O19 0.048(5) 0.037(5) 0.062(6) -0.004(4) 0.007(4) -0.009(4)
O20 0.034(4) 0.068(7) 0.040(5) 0.019(4) 0.000(4) -0.017(4)
O21 0.031(5) 0.105(10) 0.090(9) -0.014(8) 0.006(5) -0.009(6)
O22 0.059(6) 0.049(6) 0.070(7) -0.008(5) 0.003(5) -0.006(5)
O23 0.030(4) 0.040(5) 0.050(5) 0.015(4) -0.026(4) -0.006(3)
O24 0.040(5) 0.069(7) 0.049(6) 0.019(5) 0.001(4) -0.022(5)
O25 0.43(6) 0.21(3) 0.17(3) 0.02(2) 0.07(3) -0.15(4)
O26 0.25(4) 0.18(3) 0.39(5) -0.11(3) -0.13(4) 0.02(3)
O27 0.37(5) 0.34(5) 0.24(3) -0.22(4) 0.18(4) -0.12(4)
O28 0.30(3) 0.074(12) 0.18(2) -0.045(13) 0.13(2) -0.017(16)
O29 0.28(3) 0.110(16) 0.18(2) -0.089(17) 0.02(2) 0.011(19)
O30 0.21(3) 0.082(14) 0.40(5) -0.07(2) 0.15(3) -0.001(16)
O31 0.14(2) 0.22(3) 0.35(4) -0.02(3) 0.13(3) 0.00(2)
O32 0.81(11) 0.19(3) 0.13(2) 0.04(2) 0.05(4) 0.18(5)
O1W 0.053(6) 0.054(6) 0.073(7) 0.011(5) 0.028(5) -0.010(5)
O2W 0.092(9) 0.079(8) 0.042(6) 0.020(5) 0.010(6) 0.030(7)
O3W 0.070(7) 0.068(7) 0.032(5) -0.004(5) 0.007(4) -0.007(5)
O4W 0.096(9) 0.033(5) 0.051(6) -0.001(4) 0.005(6) 0.002(5)
O5W 0.062(7) 0.074(9) 0.102(10) -0.020(7) 0.013(7) 0.008(6)
O6W 0.090(9) 0.047(6) 0.086(8) 0.008(6) 0.052(7) 0.002(6)
O7W 0.073(7) 0.062(7) 0.032(5) -0.006(4) 0.005(4) -0.007(5)
O8W 0.099(9) 0.044(6) 0.056(6) -0.013(5) 0.002(6) -0.010(6)
O9W 0.074(8) 0.108(11) 0.065(7) 0.031(7) 0.027(6) 0.060(8)
O10W 0.136(12) 0.075(9) 0.031(5) 0.006(5) 0.015(6) 0.007(8)
O11W 0.066(8) 0.061(8) 0.091(9) 0.013(7) -0.001(7) -0.002(6)
O12W 0.133(16) 0.088(11) 0.103(13) -0.009(9) -0.008(11) -0.020(11)
O13W 0.21(2) 0.102(13) 0.106(13) -0.040(11) 0.080(15) -0.021(16)
O14W 0.15(2) 0.26(3) 0.112(15) -0.043(18) 0.045(14) -0.11(2)

loop_
_atom_type_symbol
_atom_type_description
_atom_type_scat_dispersion_real
_atom_type_scat_dispersion_imag
_atom_type_scat_source
C C 0.0033 0.0016 'International Tables Vol C Tables 4.2.6.8 and 6.1.1.4'
H H 0.0000 0.0000 'International Tables Vol C Tables 4.2.6.8 and 6.1.1.4'
N N 0.0061 0.0033 'International Tables Vol C Tables 4.2.6.8 and 6.1.1.4'
O O 0.0106 0.0060 'International Tables Vol C Tables 4.2.6.8 and 6.1.1.4'
Cu Cu 0.3201 1.2651 'International Tables Vol C Tables 4.2.6.8 and 6.1.1.4'
I I -0.4742 1.8119 'International Tables Vol C Tables 4.2.6.8 and 6.1.1.4'
Gd Gd -0.1653 3.9035 'International Tables Vol C Tables 4.2.6.8 and 6.1.1.4'
Cl Cl 0.1484 0.1585 'International Tables Vol C Tables 4.2.6.8 and 6.1.1.4'

loop_
_geom_angle_atom_site_label_1
_geom_angle_atom_site_label_2
_geom_angle_atom_site_label_3
_geom_angle
_geom_angle_site_symmetry_1
_geom_angle_site_symmetry_3
O11 Gd1 O5 86.6(3) . .
O11 Gd1 O7 81.1(3) . .
O5 Gd1 O7 81.3(3) . .
O11 Gd1 O4 100.1(3) . .
O5 Gd1 O4 156.4(4) . .
O7 Gd1 O4 77.5(3) . .
O11 Gd1 O1W 77.8(3) . .
O5 Gd1 O1W 76.8(4) . .
O7 Gd1 O1W 150.3(4) . .
O4 Gd1 O1W 126.7(4) . .
O11 Gd1 O1 149.6(3) . .
O5 Gd1 O1 102.1(3) . .
O7 Gd1 O1 128.7(3) . .
O4 Gd1 O1 83.7(4) . .
O1W Gd1 O1 76.0(4) . .
O11 Gd1 O2 156.8(3) . .
O5 Gd1 O2 77.6(3) . .
O7 Gd1 O2 79.7(3) . .
O4 Gd1 O2 88.5(3) . .
O1W Gd1 O2 114.2(3) . .
O1 Gd1 O2 52.3(3) . .
O11 Gd1 O3 78.7(3) . .
O5 Gd1 O3 150.7(3) . .
O7 Gd1 O3 120.5(3) . .
O4 Gd1 O3 52.5(3) . .
O1W Gd1 O3 75.4(3) . .
O1 Gd1 O3 80.1(3) . .
O2 Gd1 O3 122.7(3) . .
O11 Gd1 C13 84.1(3) . .
O5 Gd1 C13 170.6(3) . .
O7 Gd1 C13 95.8(3) . .
O4 Gd1 C13 26.6(3) . .
O1W Gd1 C13 102.6(4) . .
O1 Gd1 C13 86.8(3) . .
O2 Gd1 C13 110.7(3) . .
O3 Gd1 C13 27.1(3) . .
O11 Gd1 C12 169.6(3) . .
O5 Gd1 C12 86.5(3) . .
O7 Gd1 C12 105.5(3) . .
O4 Gd1 C12 89.4(4) . .
O1W Gd1 C12 93.0(4) . .
O1 Gd1 C12 26.5(3) . .
O2 Gd1 C12 26.3(3) . .
O3 Gd1 C12 104.0(3) . .
C13 Gd1 C12 102.9(4) . .
O9 Gd2 O6 77.0(3) . .
O9 Gd2 O8 152.7(3) . .
O6 Gd2 O8 81.0(3) . .
O9 Gd2 O4W 87.4(4) . .
O6 Gd2 O4W 82.7(4) . .
O8 Gd2 O4W 73.9(4) . .
O9 Gd2 O2W 115.2(4) . .
O6 Gd2 O2W 75.9(4) . .
O8 Gd2 O2W 74.0(4) . .
O4W Gd2 O2W 143.6(4) . .
O9 Gd2 O3W 70.5(3) . .
O6 Gd2 O3W 122.1(4) . .
O8 Gd2 O3W 136.1(4) . .
O4W Gd2 O3W 139.6(3) . .
O2W Gd2 O3W 76.6(4) . .
O9 Gd2 O15 127.4(3) . .
O6 Gd2 O15 155.0(3) . .
O8 Gd2 O15 74.1(3) . .
O4W Gd2 O15 92.2(4) . .
O2W Gd2 O15 95.0(4) . .
O3W Gd2 O15 76.8(4) . .
O9 Gd2 O16 79.9(3) . .
O6 Gd2 O16 143.2(4) . .
O8 Gd2 O16 109.9(3) . .
O4W Gd2 O16 67.9(3) . .
O2W Gd2 O16 140.6(4) . .
O3W Gd2 O16 75.0(3) . .
O15 Gd2 O16 52.1(3) . .
O9 Gd2 C85 105.5(3) . .
O6 Gd2 C85 158.3(4) . .
O8 Gd2 C85 89.3(3) . .
O4W Gd2 C85 75.9(4) . .
O2W Gd2 C85 120.1(4) . .
O3W Gd2 C85 78.0(4) . .
O15 Gd2 C85 26.2(3) . .
O16 Gd2 C85 26.4(3) . .
O10 Gd3 O23 154.2(4) . .
O10 Gd3 O17 94.0(4) . .
O23 Gd3 O17 96.3(4) . .
O10 Gd3 O14 79.5(4) . .
O23 Gd3 O14 78.4(3) . .
O17 Gd3 O14 82.7(4) . .
O10 Gd3 O19 90.7(4) . .
O23 Gd3 O19 100.2(3) . .
O17 Gd3 O19 130.8(4) . .
O14 Gd3 O19 145.9(4) . .
O10 Gd3 O6W 83.3(4) . .
O23 Gd3 O6W 79.1(4) . .
O17 Gd3 O6W 160.5(4) . .
O14 Gd3 O6W 77.8(4) . .
O19 Gd3 O6W 68.6(4) . .
O10 Gd3 O20 133.5(3) . .
O23 Gd3 O20 69.5(3) . .
O17 Gd3 O20 93.2(4) . .
O14 Gd3 O20 147.0(4) . .
O19 Gd3 O20 51.8(3) . .
O6W Gd3 O20 102.6(4) . .
O10 Gd3 O5W 72.3(4) . .
O23 Gd3 O5W 133.5(4) . .
O17 Gd3 O5W 66.7(4) . .
O14 Gd3 O5W 136.0(4) . .
O19 Gd3 O5W 68.4(4) . .
O6W Gd3 O5W 129.7(4) . .
O20 Gd3 O5W 68.8(4) . .
O10 Gd3 C109 114.3(4) . .
O23 Gd3 C109 82.5(3) . .
O17 Gd3 C109 114.8(4) . .
O14 Gd3 C109 155.4(4) . .
O19 Gd3 C109 26.1(4) . .
O6W Gd3 C109 83.5(4) . .
O20 Gd3 C109 26.0(3) . .
O5W Gd3 C109 68.6(4) . .
O19 Gd3' O20 58.8(4) . .
O19 Gd3' O10 97.7(5) . .
O20 Gd3' O10 148.2(6) . .
O19 Gd3' O5W 78.2(5) . .
O20 Gd3' O5W 77.5(5) . .
O10 Gd3' O5W 76.7(5) . .
O19 Gd3' O17 143.9(6) . .
O20 Gd3' O17 97.5(5) . .
O10 Gd3' O17 90.7(5) . .
O5W Gd3' O17 69.6(5) . .
O19 Gd3' O23 104.8(5) . .
O20 Gd3' O23 71.4(4) . .
O10 Gd3' O23 139.5(5) . .
O5W Gd3' O23 140.4(6) . .
O17 Gd3' O23 90.4(5) . .
O19 Gd3' O6W 71.8(5) . .
O20 Gd3' O6W 107.9(5) . .
O10 Gd3' O6W 80.8(5) . .
O5W Gd3' O6W 139.4(6) . .
O17 Gd3' O6W 144.3(6) . .
O23 Gd3' O6W 75.1(4) . .
O19 Gd3' C109 29.6(4) . .
O20 Gd3' C109 29.3(4) . .
O10 Gd3' C109 125.3(5) . .
O5W Gd3' C109 77.7(5) . .
O17 Gd3' C109 123.4(5) . .
O23 Gd3' C109 86.5(5) . .
O6W Gd3' C109 88.7(5) . .
O19 Gd3' O14 141.8(5) . .
O20 Gd3' O14 140.0(5) . .
O10 Gd3' O14 71.8(4) . .
O5W Gd3' O14 131.0(5) . .
O17 Gd3' O14 74.1(5) . .
O23 Gd3' O14 69.6(4) . .
O6W Gd3' O14 70.3(4) . .
C109 Gd3' O14 151.3(6) . .
O18 Gd4 O24 88.8(4) . .
O18 Gd4 O10W 134.7(5) . .
O24 Gd4 O10W 109.9(5) . .
O18 Gd4 O7W 74.6(5) . .
O24 Gd4 O7W 77.4(4) . .
O10W Gd4 O7W 148.3(4) . .
O18 Gd4 O8W 76.0(5) . .
O24 Gd4 O8W 73.1(4) . .
O10W Gd4 O8W 71.1(4) . .
O7W Gd4 O8W 138.4(4) . .
O18 Gd4 O21 97.6(5) . .
O24 Gd4 O21 149.0(4) . .
O10W Gd4 O21 87.0(5) . .
O7W Gd4 O21 75.2(4) . .
O8W Gd4 O21 137.8(4) . .
O18 Gd4 O9W 149.8(5) . .
O24 Gd4 O9W 81.3(5) . .
O10W Gd4 O9W 75.4(4) . .
O7W Gd4 O9W 75.4(4) . .
O8W Gd4 O9W 126.8(5) . .
O21 Gd4 O9W 78.1(5) . .
O18 Gd4 O22 73.9(4) . .
O24 Gd4 O22 157.0(4) . .
O10W Gd4 O22 74.6(5) . .
O7W Gd4 O22 111.2(4) . .
O8W Gd4 O22 87.8(4) . .
O21 Gd4 O22 51.1(4) . .
O9W Gd4 O22 121.2(4) . .
O18 Gd4 C132 83.2(5) . .
O24 Gd4 C132 168.0(4) . .
O10W Gd4 C132 82.1(5) . .
O7W Gd4 C132 91.8(4) . .
O8W Gd4 C132 113.2(5) . .
O21 Gd4 C132 25.8(5) . .
O9W Gd4 C132 101.4(5) . .
O22 Gd4 C132 25.5(4) . .
O9W Gd4' O10W 90.7(5) . .
O9W Gd4' O24 91.7(6) . .
O10W Gd4' O24 121.2(6) . .
O9W Gd4' O21 85.2(6) . .
O10W Gd4' O21 91.5(6) . .
O24 Gd4' O21 147.1(5) . .
O9W Gd4' O7W 80.1(5) . .
O10W Gd4' O7W 161.6(6) . .
O24 Gd4' O7W 75.2(4) . .
O21 Gd4' O7W 72.0(4) . .
O9W Gd4' O8W 142.2(6) . .
O10W Gd4' O8W 72.2(5) . .
O24 Gd4' O8W 70.9(5) . .
O21 Gd4' O8W 127.5(5) . .
O7W Gd4' O8W 124.2(5) . .
O9W Gd4' O18 145.0(6) . .
O10W Gd4' O18 123.2(6) . .
O24 Gd4' O18 78.8(4) . .
O21 Gd4' O18 85.2(4) . .
O7W Gd4' O18 64.9(4) . .
O8W Gd4' O18 65.9(4) . .
O9W Gd4' O22 128.0(6) . .
O10W Gd4' O22 73.2(5) . .
O24 Gd4' O22 139.2(4) . .
O21 Gd4' O22 47.6(4) . .
O7W Gd4' O22 100.0(4) . .
O8W Gd4' O22 79.9(4) . .
O18 Gd4' O22 63.4(3) . .
O9W Gd4' C132 107.0(7) . .
O10W Gd4' C132 82.1(6) . .
O24 Gd4' C132 150.4(5) . .
O21 Gd4' C132 23.8(4) . .
O7W Gd4' C132 85.4(4) . .
O8W Gd4' C132 103.8(5) . .
O18 Gd4' C132 72.8(5) . .
O22 Gd4' C132 23.9(4) . .
O9W Gd4' H9WA 20.6 . .
O10W Gd4' H9WA 75.2 . .
O24 Gd4' H9WA 88.3 . .
O21 Gd4' H9WA 99.0 . .
O7W Gd4' H9WA 98.9 . .
O8W Gd4' H9WA 122.5 . .
O18 Gd4' H9WA 161.2 . .
O22 Gd4' H9WA 132.0 . .
C132 Gd4' H9WA 117.1 . .
O9W Gd4' H9WB 18.8 . .
O10W Gd4' H9WB 86.3 . .
O24 Gd4' H9WB 109.6 . .
O21 Gd4' H9WB 67.0 . .
O7W Gd4' H9WB 79.8 . .
O8W Gd4' H9WB 153.4 . .
O18 Gd4' H9WB 140.7 . .
O22 Gd4' H9WB 109.3 . .
C132 Gd4' H9WB 88.2 . .
H9WA Gd4' H9WB 33.5 . .
O9W Gd4' H10A 86.1 . .
O10W Gd4' H10A 19.2 . .
O24 Gd4' H10A 140.0 . .
O21 Gd4' H10A 72.5 . .
O7W Gd4' H10A 142.8 . .
O8W Gd4' H10A 86.9 . .
O18 Gd4' H10A 122.6 . .
O22 Gd4' H10A 62.6 . .
C132 Gd4' H10A 65.9 . .
H9WA Gd4' H10A 75.9 . .
H9WB Gd4' H10A 76.3 . .
O9W Gd4' H10B 73.6 . .
O10W Gd4' H10B 21.5 . .
O24 Gd4' H10B 107.6 . .
O21 Gd4' H10B 102.8 . .
O7W Gd4' H10B 153.7 . .
O8W Gd4' H10B 80.0 . .
O18 Gd4' H10B 141.4 . .
O22 Gd4' H10B 94.2 . .
C132 Gd4' H10B 99.7 . .
H9WA Gd4' H10B 55.7 . .
H9WB Gd4' H10B 74.5 . .
H10A Gd4' H10B 33.9 . .
N11 Cu1 N4 162.8(6) 1_445 .
N8 Cu2 N9 158.7(8) . 1_455
N8 Cu2 I1 106.0(6) . 1_565
N9 Cu2 I1 94.7(6) 1_455 1_565
N3 Cu3 I1 115.5(3) 2_454 .
N3 Cu3 I2 110.6(3) 2_454 .
I1 Cu3 I2 116.87(8) . .
N3 Cu3 Cu4 134.3(4) 2_454 .
I1 Cu3 Cu4 58.93(6) . .
I2 Cu3 Cu4 58.10(6) . .
N3 Cu3 Cu10 119.8(3) 2_454 1_545
I1 Cu3 Cu10 119.34(8) . 1_545
I2 Cu3 Cu10 63.59(7) . 1_545
Cu4 Cu3 Cu10 95.51(8) . 1_545
N3 Cu3 I7 98.0(3) 2_454 1_545
I1 Cu3 I7 95.59(7) . 1_545
I2 Cu3 I7 118.29(8) . 1_545
Cu4 Cu3 I7 126.96(8) . 1_545
Cu10 Cu3 I7 54.74(6) 1_545 1_545
N2 Cu4 I2 110.8(4) . .
N2 Cu4 I1 111.8(4) . .
I2 Cu4 I1 115.17(8) . .
N2 Cu4 Cu3 136.5(4) . .
I2 Cu4 Cu3 57.85(6) . .
I1 Cu4 Cu3 57.48(6) . .
N2 Cu4 Cu5 116.2(4) . .
I2 Cu4 Cu5 64.78(6) . .
I1 Cu4 Cu5 127.71(8) . .
Cu3 Cu4 Cu5 97.11(7) . .
N2 Cu4 I3 99.0(4) . .
I2 Cu4 I3 120.28(7) . .
I1 Cu4 I3 98.28(7) . .
Cu3 Cu4 I3 123.49(8) . .
Cu5 Cu4 I3 55.66(6) . .
N1 Cu5 I4 119.0(4) 2_454 .
N1 Cu5 I3 106.7(3) 2_454 .
I4 Cu5 I3 119.8(2) . .
N1 Cu5 I4' 114.1(4) 2_454 .
I4 Cu5 I4' 7.7(2) . .
I3 Cu5 I4' 118.5(2) . .
N1 Cu5 Cu6 131.9(3) 2_454 .
I4 Cu5 Cu6 60.4(2) . .
I3 Cu5 Cu6 60.11(6) . .
I4' Cu5 Cu6 58.4(2) . .
N1 Cu5 Cu4 118.4(4) 2_454 .
I4 Cu5 Cu4 116.82(14) . .
I3 Cu5 Cu4 63.39(6) . .
I4' Cu5 Cu4 123.77(16) . .
Cu6 Cu5 Cu4 97.35(8) . .
N1 Cu5 I2 98.5(3) 2_454 .
I4 Cu5 I2 92.58(17) . .
I3 Cu5 I2 118.17(7) . .
I4' Cu5 I2 99.39(18) . .
Cu6 Cu5 I2 129.15(8) . .
Cu4 Cu5 I2 54.93(6) . .
N6 Cu6 I4' 116.6(5) . .
N6 Cu6 I4 112.1(4) . .
I4' Cu6 I4 7.64(19) . .
N6 Cu6 I3 104.4(4) . .
I4' Cu6 I3 118.2(2) . .
I4 Cu6 I3 115.44(19) . .
N6 Cu6 Cu5 133.5(4) . .
I4' Cu6 Cu5 59.6(2) . .
I4 Cu6 Cu5 57.51(19) . .
I3 Cu6 Cu5 58.60(6) . .
N6 Cu6 I5 104.3(4) . .
I4' Cu6 I5 99.02(13) . .
I4 Cu6 I5 106.43(13) . .
I3 Cu6 I5 113.74(9) . .
Cu5 Cu6 I5 122.12(9) . .
N6 Cu6 Cu7 114.1(4) . .
I4' Cu6 Cu7 127.18(18) . .
I4 Cu6 Cu7 133.09(17) . .
I3 Cu6 Cu7 59.78(6) . .
Cu5 Cu6 Cu7 94.58(8) . .
I5 Cu6 Cu7 54.05(6) . .
N7 Cu7 I6 115.7(4) 2_464 .
N7 Cu7 Cu8 133.2(4) 2_464 .
I6 Cu7 Cu8 59.43(7) . .
N7 Cu7 I5 106.3(4) 2_464 .
I6 Cu7 I5 118.55(8) . .
Cu8 Cu7 I5 59.14(6) . .
N7 Cu7 I3 101.9(4) 2_464 .
I6 Cu7 I3 100.02(7) . .
Cu8 Cu7 I3 124.93(9) . .
I5 Cu7 I3 113.15(9) . .
N7 Cu7 Cu6 118.9(4) 2_464 .
I6 Cu7 Cu6 122.93(8) . .
Cu8 Cu7 Cu6 92.62(8) . .
I5 Cu7 Cu6 59.17(7) . .
I3 Cu7 Cu6 54.07(6) . .
N10 Cu8 I5 109.8(3) . .
N10 Cu8 I6 110.6(4) . .
I5 Cu8 I6 120.72(8) . .
N10 Cu8 Cu7 135.6(4) . .
I5 Cu8 Cu7 60.64(7) . .
I6 Cu8 Cu7 60.09(7) . .
N10 Cu8 Cu9 113.8(4) . .
I5 Cu8 Cu9 66.20(7) . .
I6 Cu8 Cu9 128.07(9) . .
Cu7 Cu8 Cu9 101.59(8) . .
N10 Cu8 I7 92.0(4) . .
I5 Cu8 I7 121.60(8) . .
I6 Cu8 I7 98.23(7) . .
Cu7 Cu8 I7 131.13(9) . .
Cu9 Cu8 I7 55.46(7) . .
N5 Cu9 I8 126.3(4) 2_464 .
N5 Cu9 I7 106.0(4) 2_464 .
I8 Cu9 I7 114.46(8) . .
N5 Cu9 Cu10 140.8(4) 2_464 .
I8 Cu9 Cu10 57.64(6) . .
I7 Cu9 Cu10 56.90(7) . .
N5 Cu9 Cu8 109.0(4) 2_464 .
I8 Cu9 Cu8 119.96(9) . .
I7 Cu9 Cu8 63.22(7) . .
Cu10 Cu9 Cu8 94.43(8) . .
N5 Cu9 I5 96.7(4) 2_464 .
I8 Cu9 I5 95.67(8) . .
I7 Cu9 I5 116.21(8) . .
Cu10 Cu9 I5 122.46(8) . .
Cu8 Cu9 I5 53.05(6) . .
N12 Cu10 I8 118.3(4) . .
N12 Cu10 I7 109.7(4) . .
I8 Cu10 I7 114.94(8) . .
N12 Cu10 Cu9 141.6(4) . .
I8 Cu10 Cu9 56.42(7) . .
I7 Cu10 Cu9 58.59(6) . .
N12 Cu10 Cu3 115.6(4) . 1_565
I8 Cu10 Cu3 121.50(8) . 1_565
I7 Cu10 Cu3 63.23(7) . 1_565
Cu9 Cu10 Cu3 92.42(8) . 1_565
N12 Cu10 I2 98.8(4) . 1_565
I8 Cu10 I2 96.22(7) . 1_565
I7 Cu10 I2 117.47(8) . 1_565
Cu9 Cu10 I2 119.28(8) . 1_565
Cu3 Cu10 I2 54.28(6) 1_565 1_565
Cu3 I1 Cu4 63.59(6) . .
Cu3 I1 Cu2 99.95(11) . 1_545
Cu4 I1 Cu2 145.44(10) . 1_545
Cu3 I2 Cu4 64.05(6) . .
Cu3 I2 Cu10 62.14(6) . 1_545
Cu4 I2 Cu10 98.14(7) . 1_545
Cu3 I2 Cu5 98.07(7) . .
Cu4 I2 Cu5 60.29(6) . .
Cu10 I2 Cu5 156.75(7) 1_545 .
Cu5 I3 Cu6 61.29(6) . .
Cu5 I3 Cu4 60.95(6) . .
Cu6 I3 Cu4 96.55(8) . .
Cu5 I3 Cu7 100.25(7) . .
Cu6 I3 Cu7 66.15(7) . .
Cu4 I3 Cu7 159.88(7) . .
Cu5 I4 Cu6 62.1(2) . .
Cu6 I4' Cu5 62.0(2) . .
Cu8 I5 Cu7 60.22(7) . .
Cu8 I5 Cu6 97.93(7) . .
Cu7 I5 Cu6 66.77(7) . .
Cu8 I5 Cu9 60.76(7) . .
Cu7 I5 Cu9 97.82(7) . .
Cu6 I5 Cu9 158.55(7) . .
Cu8 I6 Cu7 60.48(7) . .
Cu10 I7 Cu9 64.51(7) . .
Cu10 I7 Cu3 62.03(7) . 1_565
Cu9 I7 Cu3 95.05(7) . 1_565
Cu10 I7 Cu8 97.81(7) . .
Cu9 I7 Cu8 61.32(7) . .
Cu3 I7 Cu8 154.97(7) 1_565 .
Cu9 I8 Cu10 65.94(7) . .
O26 Cl1 O25 109.2(12) . .
O26 Cl1 O28 111.2(11) . .
O25 Cl1 O28 110.3(11) . .
O26 Cl1 O27 108.2(12) . .
O25 Cl1 O27 110.3(12) . .
O28 Cl1 O27 107.5(10) . .
O30 Cl2 O31 112.0(11) . .
O30 Cl2 O32 107.4(12) . .
O31 Cl2 O32 108.9(13) . .
O30 Cl2 O29 110.5(11) . .
O31 Cl2 O29 109.8(11) . .
O32 Cl2 O29 108.2(11) . .
N1 C1 C3 122.9(15) . .
N1 C1 H1 118.5 . .
C3 C1 H1 118.5 . .
N1 C2 C4 123.9(13) . .
N1 C2 H2 118.0 . .
C4 C2 H2 118.0 . .
C5 C3 C1 120.4(14) . .
C5 C3 H3 119.8 . .
C1 C3 H3 119.8 . .
C2 C4 C5 118.0(13) . .
C2 C4 H4 121.0 . .
C5 C4 H4 121.0 . .
C3 C5 C4 116.9(12) . .
C3 C5 C6 121.8(12) . .
C4 C5 C6 121.3(12) . .
C7 C6 C8 118.7(12) . .
C7 C6 C5 121.6(12) . .
C8 C6 C5 119.6(12) . .
C6 C7 C9 121.6(14) . .
C6 C7 H7 119.2 . .
C9 C7 H7 119.2 . .
C6 C8 C10 120.0(13) . .
C6 C8 H8 120.0 . .
C10 C8 H8 120.0 . .
C11 C9 C7 118.0(13) . .
C11 C9 H9 121.0 . .
C7 C9 H9 121.0 . .
C11 C10 C8 118.6(13) . .
C11 C10 H10 120.7 . .
C8 C10 H10 120.7 . .
C10 C11 C9 123.0(12) . .
C10 C11 C12 117.7(12) . .
C9 C11 C12 118.8(11) . .
O2 C12 O1 118.0(10) . .
O2 C12 C11 122.2(11) . .
O1 C12 C11 119.7(10) . .
O2 C12 Gd1 60.8(6) . .
O1 C12 Gd1 58.9(6) . .
C11 C12 Gd1 164.3(8) . .
O4 C13 O3 120.1(11) . .
O4 C13 C14 120.0(11) . .
O3 C13 C14 119.8(11) . .
O4 C13 Gd1 59.4(6) . .
O3 C13 Gd1 65.0(6) . .
C14 C13 Gd1 158.0(8) . .
C16 C14 C15 120.3(12) . .
C16 C14 C13 117.2(12) . .
C15 C14 C13 122.4(13) . .
C14 C15 C17 121.0(13) . .
C14 C15 H15 119.5 . .
C17 C15 H15 119.5 . .
C14 C16 C18 119.5(14) . .
C14 C16 H16 120.2 . .
C18 C16 H16 120.2 . .
C15 C17 C19 119.7(13) . .
C15 C17 H17 120.2 . .
C19 C17 H17 120.2 . .
C19 C18 C16 120.3(14) . .
C19 C18 H18 119.8 . .
C16 C18 H18 119.8 . .
C17 C19 C18 118.5(12) . .
C17 C19 C20 123.1(13) . .
C18 C19 C20 118.4(13) . .
C22 C20 C21 116.7(12) . .
C22 C20 C19 121.0(13) . .
C21 C20 C19 122.0(13) . .
C23 C21 C20 118.4(13) . .
C23 C21 H21 120.8 . .
C20 C21 H21 120.8 . .
C20 C22 C24 120.4(13) . .
C20 C22 H22 119.8 . .
C24 C22 H22 119.8 . .
N2 C23 C21 124.3(13) . .
N2 C23 H23 117.8 . .
C21 C23 H23 117.8 . .
N2 C24 C22 121.2(14) . .
N2 C24 H24 119.4 . .
C22 C24 H24 119.4 . .
N3 C25 C27 120.3(13) . .
N3 C25 H25 119.9 . .
C27 C25 H25 119.9 . .
N3 C26 C28 122.3(15) . .
N3 C26 H26 118.8 . .
C28 C26 H26 118.8 . .
C29 C27 C25 124.5(15) . .
C29 C27 H27 117.8 . .
C25 C27 H27 117.8 . .
C29 C28 C26 120.8(15) . .
C29 C28 H28 119.6 . .
C26 C28 H28 119.6 . .
C27 C29 C28 114.9(13) . .
C27 C29 C30 125.7(14) . .
C28 C29 C30 119.4(13) . .
C32 C30 C31 119.6(12) . .
C32 C30 C29 121.6(13) . .
C31 C30 C29 118.7(12) . .
C30 C31 C33 120.9(13) . .
C30 C31 H31 119.5 . .
C33 C31 H31 119.5 . .
C30 C32 C34 121.2(15) . .
C30 C32 H32 119.4 . .
C34 C32 H32 119.4 . .
C35 C33 C31 118.4(13) . .
C35 C33 H33 120.8 . .
C31 C33 H33 120.8 . .
C35 C34 C32 118.3(14) . .
C35 C34 H34 120.9 . .
C32 C34 H34 120.9 . .
C33 C35 C34 121.4(12) . .
C33 C35 C36 118.8(12) . .
C34 C35 C36 119.8(12) . .
O5 C36 O6 123.3(10) . .
O5 C36 C35 119.5(12) . .
O6 C36 C35 117.2(11) . .
O7 C37 O8 121.7(10) . .
O7 C37 C38 123.3(11) . .
O8 C37 C38 114.9(9) . .
C40 C38 C39 119.4(10) . .
C40 C38 C37 121.9(10) . .
C39 C38 C37 118.7(10) . .
C41 C39 C38 118.7(12) . .
C41 C39 H39 120.7 . .
C38 C39 H39 120.7 . .
C42 C40 C38 119.6(12) . .
C42 C40 H40 120.2 . .
C38 C40 H40 120.2 . .
C39 C41 C43 123.8(12) . .
C39 C41 H41 118.1 . .
C43 C41 H41 118.1 . .
C40 C42 C43 122.1(12) . .
C40 C42 H42 118.9 . .
C43 C42 H42 118.9 . .
C41 C43 C42 116.3(10) . .
C41 C43 C44 123.7(12) . .
C42 C43 C44 120.0(12) . .
C45 C44 C46 115.9(12) . .
C45 C44 C43 121.5(13) . .
C46 C44 C43 122.4(13) . .
C44 C45 C47 119.6(17) . .
C44 C45 H45 120.2 . .
C47 C45 H45 120.2 . .
C48 C46 C44 122.6(16) . .
C48 C46 H46 118.7 . .
C44 C46 H46 118.7 . .
N4 C47 C45 122.9(16) . .
N4 C47 H47 118.5 . .
C45 C47 H47 118.5 . .
N4 C48 C46 121.5(16) . .
N4 C48 H48 119.3 . .
C46 C48 H48 119.3 . .
N5 C49 C51 121.9(16) . .
N5 C49 H49 119.1 . .
C51 C49 H49 119.1 . .
N5 C50 C52 127.1(16) . .
N5 C50 H50 116.5 . .
C52 C50 H50 116.5 . .
C49 C51 C53 121.8(15) . .
C49 C51 H51 119.1 . .
C53 C51 H51 119.1 . .
C50 C52 C53 119.8(16) . .
C50 C52 H52 120.1 . .
C53 C52 H52 120.1 . .
C52 C53 C51 114.5(13) . .
C52 C53 C54 123.7(13) . .
C51 C53 C54 121.6(12) . .
C55 C54 C56 117.9(12) . .
C55 C54 C53 121.8(12) . .
C56 C54 C53 120.3(12) . .
C54 C55 C57 120.2(12) . .
C54 C55 H55 119.9 . .
C57 C55 H55 119.9 . .
C54 C56 C58 121.4(14) . .
C54 C56 H56 119.3 . .
C58 C56 H56 119.3 . .
C59 C57 C55 121.1(12) . .
C59 C57 H57 119.4 . .
C55 C57 H57 119.4 . .
C59 C58 C56 122.0(13) . .
C59 C58 H58 119.0 . .
C56 C58 H58 119.0 . .
C58 C59 C57 117.2(11) . .
C58 C59 C60 121.5(11) . .
C57 C59 C60 121.2(11) . .
O9 C60 O10 119.7(11) . .
O9 C60 C59 122.1(10) . .
O10 C60 C59 117.9(11) . .
O12 C61 O11 124.0(11) . .
O12 C61 C62 119.0(11) . .
O11 C61 C62 116.9(11) . .
C64 C62 C63 119.3(12) . .
C64 C62 C61 120.9(11) . .
C63 C62 C61 119.8(11) . .
C65 C63 C62 119.0(12) . .
C65 C63 H63 120.5 . .
C62 C63 H63 120.5 . .
C62 C64 C66 120.4(13) . .
C62 C64 H64 119.8 . .
C66 C64 H64 119.8 . .
C63 C65 C67 121.9(12) . .
C63 C65 H65 119.1 . .
C67 C65 H65 119.1 . .
C67 C66 C64 121.7(13) . .
C67 C66 H66 119.2 . .
C64 C66 H66 119.2 . .
C66 C67 C65 117.7(11) . .
C66 C67 C68 123.3(12) . .
C65 C67 C68 119.0(12) . .
C69 C68 C70 116.0(11) . .
C69 C68 C67 123.8(12) . .
C70 C68 C67 120.2(12) . .
C71 C69 C68 122.5(13) . .
C71 C69 H69 118.8 . .
C68 C69 H69 118.8 . .
C68 C70 C72 119.3(13) . .
C68 C70 H70 120.4 . .
C72 C70 H70 120.4 . .
N6 C71 C69 123.3(13) . .
N6 C71 H71 118.3 . .
C69 C71 H71 118.3 . .
N6 C72 C70 122.9(13) . .
N6 C72 H72 118.5 . .
C70 C72 H72 118.5 . .
N7 C73 C75 124.0(14) . .
N7 C73 H73 118.0 . .
C75 C73 H73 118.0 . .
N7 C74 C76 123.0(14) . .
N7 C74 H74 118.5 . .
C76 C74 H74 118.5 . .
C77 C75 C73 119.5(15) . .
C77 C75 H75 120.3 . .
C73 C75 H75 120.3 . .
C74 C76 C77 121.3(14) . .
C74 C76 H76 119.3 . .
C77 C76 H76 119.3 . .
C75 C77 C76 116.3(13) . .
C75 C77 C78 125.0(13) . .
C76 C77 C78 118.7(13) . .
C80 C78 C79 120.6(15) . .
C80 C78 C77 123.0(14) . .
C79 C78 C77 116.4(14) . .
C78 C79 C81 118.5(15) . .
C78 C79 H79 120.8 . .
C81 C79 H79 120.8 . .
C78 C80 C82 120.0(16) . .
C78 C80 H80 120.0 . .
C82 C80 H80 120.0 . .
C83 C81 C79 119.7(17) . .
C83 C81 H81 120.1 . .
C79 C81 H81 120.1 . .
C83 C82 C80 120.4(16) . .
C83 C82 H82 119.8 . .
C80 C82 H82 119.8 . .
C82 C83 C81 120.7(16) . .
C82 C83 C84 117.8(14) . .
C81 C83 C84 121.4(14) . .
O14 C84 O13 125.7(15) . .
O14 C84 C83 116.5(13) . .
O13 C84 C83 117.2(14) . .
O15 C85 O16 121.3(11) . .
O15 C85 C86 117.5(11) . .
O16 C85 C86 121.2(12) . .
O15 C85 Gd2 58.2(6) . .
O16 C85 Gd2 65.0(6) . .
C86 C85 Gd2 163.3(9) . .
C88 C86 C87 120.0(11) . .
C88 C86 C85 120.9(12) . .
C87 C86 C85 119.0(12) . .
C86 C87 C89 121.2(12) . .
C86 C87 H87 119.4 . .
C89 C87 H87 119.4 . .
C86 C88 C90 120.3(14) . .
C86 C88 H88 119.8 . .
C90 C88 H88 119.8 . .
C87 C89 C91 119.4(13) . .
C87 C89 H89 120.3 . .
C91 C89 H89 120.3 . .
C91 C90 C88 118.9(14) . .
C91 C90 H90 120.5 . .
C88 C90 H90 120.5 . .
C90 C91 C89 119.9(12) . .
C90 C91 C92 119.1(13) . .
C89 C91 C92 120.9(13) . .
C94 C92 C93 116.4(13) . .
C94 C92 C91 125.5(14) . .
C93 C92 C91 118.1(15) . .
C92 C93 C95 118.1(14) . .
C92 C93 H93 121.0 . .
C95 C93 H93 121.0 . .
C92 C94 C96 120.2(14) . .
C92 C94 H94 119.9 . .
C96 C94 H94 119.9 . .
N8 C95 C93 122.5(14) . .
N8 C95 H95 118.7 . .
C93 C95 H95 118.7 . .
N8 C96 C94 125.7(15) . .
N8 C96 H96 117.2 . .
C94 C96 H96 117.2 . .
N9 C97 C99 125.3(19) . .
N9 C97 H97 117.4 . .
C99 C97 H97 117.4 . .
N9 C98 C100 123.3(19) . .
N9 C98 H98 118.4 . .
C100 C98 H98 118.4 . .
C101 C99 C97 116.9(18) . .
C101 C99 H99 121.5 . .
C97 C99 H99 121.5 . .
C101 C100 C98 120.8(17) . .
C101 C100 H100 119.6 . .
C98 C100 H100 119.6 . .
C100 C101 C99 116.8(13) . .
C100 C101 C102 122.3(14) . .
C99 C101 C102 121.0(14) . .
C103 C102 C104 118.6(12) . .
C103 C102 C101 123.2(13) . .
C104 C102 C101 118.2(13) . .
C105 C103 C102 122.5(15) . .
C105 C103 H103 118.8 . .
C102 C103 H103 118.8 . .
C106 C104 C102 119.8(14) . .
C106 C104 H104 120.1 . .
C102 C104 H104 120.1 . .
C103 C105 C107 119.3(15) . .
C103 C105 H105 120.3 . .
C107 C105 H105 120.3 . .
C104 C106 C107 120.2(14) . .
C104 C106 H106 119.9 . .
C107 C106 H106 119.9 . .
C105 C107 C106 119.4(12) . .
C105 C107 C108 122.6(12) . .
C106 C107 C108 118.0(14) . .
O18 C108 O17 124.5(12) . .
O18 C108 C107 120.6(14) . .
O17 C108 C107 114.9(14) . .
O20 C109 O19 119.4(12) . .
O20 C109 C110 122.0(12) . .
O19 C109 C110 118.4(12) . .
O20 C109 Gd3' 63.8(7) . .
O19 C109 Gd3' 55.9(7) . .
C110 C109 Gd3' 168.3(10) . .
O20 C109 Gd3 63.0(7) . .
O19 C109 Gd3 57.2(7) . .
C110 C109 Gd3 165.3(10) . .
Gd3' C109 Gd3 3.8(2) . .
C111 C110 C112 121.4(13) . .
C111 C110 C109 118.8(12) . .
C112 C110 C109 119.5(13) . .
C113 C111 C110 118.3(13) . .
C113 C111 H111 120.9 . .
C110 C111 H111 120.9 . .
C110 C112 C114 117.2(15) . .
C110 C112 H112 121.4 . .
C114 C112 H112 121.4 . .
C111 C113 C115 121.7(14) . .
C111 C113 H113 119.1 . .
C115 C113 H113 119.1 . .
C115 C114 C112 123.3(14) . .
C115 C114 H114 118.3 . .
C112 C114 H114 118.3 . .
C114 C115 C113 118.0(13) . .
C114 C115 C116 122.3(15) . .
C113 C115 C116 119.7(14) . .
C117 C116 C118 116.2(13) . .
C117 C116 C115 120.5(13) . .
C118 C116 C115 123.1(14) . .
C119 C117 C116 119.0(14) . .
C119 C117 H117 120.5 . .
C116 C117 H117 120.5 . .
C120 C118 C116 120.1(14) . .
C120 C118 H118 120.0 . .
C116 C118 H118 120.0 . .
N10 C119 C117 124.6(15) . .
N10 C119 H119 117.7 . .
C117 C119 H119 117.7 . .
N10 C120 C118 122.1(13) . .
N10 C120 H120 118.9 . .
C118 C120 H120 118.9 . .
N11 C121 C123 123.0(16) . .
N11 C121 H121 118.5 . .
C123 C121 H121 118.5 . .
N11 C122 C124 122.9(17) . .
N11 C122 H122 118.5 . .
C124 C122 H122 118.5 . .
C125 C123 C121 122.0(16) . .
C125 C123 H123 119.0 . .
C121 C123 H123 119.0 . .
C125 C124 C122 122.7(16) . .
C125 C124 H124 118.7 . .
C122 C124 H124 118.7 . .
C124 C125 C123 114.6(13) . .
C124 C125 C126 122.3(15) . .
C123 C125 C126 123.2(15) . .
C128 C126 C127 115.4(14) . .
C128 C126 C125 122.4(16) . .
C127 C126 C125 122.2(15) . .
C129 C127 C126 121.1(17) . .
C129 C127 H127 119.5 . .
C126 C127 H127 119.5 . .
C126 C128 C130 123.5(17) . .
C126 C128 H128 118.2 . .
C130 C128 H128 118.2 . .
C127 C129 C131 117.6(17) . .
C127 C129 H129 121.2 . .
C131 C129 H129 121.2 . .
C131 C130 C128 120.1(18) . .
C131 C130 H130 119.9 . .
C128 C130 H130 119.9 . .
C130 C131 C129 122.2(16) . .
C130 C131 C132 122.5(16) . .
C129 C131 C132 114.8(15) . .
O22 C132 O21 122.3(15) . .
O22 C132 C131 121.1(15) . .
O21 C132 C131 116.6(15) . .
O22 C132 Gd4 64.7(9) . .
O21 C132 Gd4 58.4(9) . .
C131 C132 Gd4 169.0(11) . .
O22 C132 Gd4' 68.8(9) . .
O21 C132 Gd4' 53.5(8) . .
C131 C132 Gd4' 169.8(12) . .
Gd4 C132 Gd4' 8.66(14) . .
O24 C133 O23 117.7(11) . .
O24 C133 C134 122.2(11) . .
O23 C133 C134 118.5(12) . .
C135 C134 C136 115.8(11) . .
C135 C134 C133 124.7(11) . .
C136 C134 C133 119.5(12) . .
C134 C135 C137 122.4(12) . .
C134 C135 H135 118.8 . .
C137 C135 H135 118.8 . .
C138 C136 C134 123.0(14) . .
C138 C136 H136 118.5 . .
C134 C136 H136 118.5 . .
C135 C137 C139 120.0(13) . .
C135 C137 H137 120.0 . .
C139 C137 H137 120.0 . .
C136 C138 C139 121.0(12) . .
C136 C138 H138 119.5 . .
C139 C138 H138 119.5 . .
C138 C139 C137 117.6(12) . .
C138 C139 C140 121.4(11) . .
C137 C139 C140 120.9(12) . .
C141 C140 C142 114.5(13) . .
C141 C140 C139 124.7(12) . .
C142 C140 C139 120.7(12) . .
C143 C141 C140 123.3(15) . .
C143 C141 H141 118.4 . .
C140 C141 H141 118.4 . .
C144 C142 C140 119.2(14) . .
C144 C142 H142 120.4 . .
C140 C142 H142 120.4 . .
N12 C143 C141 121.7(14) . .
N12 C143 H143 119.1 . .
C141 C143 H143 119.1 . .
N12 C144 C142 125.7(15) . .
N12 C144 H144 117.2 . .
C142 C144 H144 117.2 . .
C1 N1 C2 117.3(12) . .
C1 N1 Cu5 121.6(10) . 2_655
C2 N1 Cu5 121.0(9) . 2_655
C23 N2 C24 118.4(12) . .
C23 N2 Cu4 124.3(10) . .
C24 N2 Cu4 117.2(10) . .
C26 N3 C25 117.2(11) . .
C26 N3 Cu3 119.7(10) . 2_655
C25 N3 Cu3 123.1(9) . 2_655
C48 N4 C47 117.4(12) . .
C48 N4 Cu1 122.4(11) . .
C47 N4 Cu1 120.0(12) . .
C50 N5 C49 114.7(14) . .
C50 N5 Cu9 124.0(11) . 2_665
C49 N5 Cu9 121.1(11) . 2_665
C71 N6 C72 115.7(12) . .
C71 N6 Cu6 121.6(10) . .
C72 N6 Cu6 122.6(10) . .
C74 N7 C73 115.7(11) . .
C74 N7 Cu7 122.1(10) . 2_665
C73 N7 Cu7 122.2(9) . 2_665
C95 N8 C96 117.0(12) . .
C95 N8 Cu2 119.8(12) . .
C96 N8 Cu2 123.0(12) . .
C98 N9 C97 116.4(15) . .
C98 N9 Cu2 119.8(16) . 1_655
C97 N9 Cu2 123.8(17) . 1_655
C119 N10 C120 117.7(11) . .
C119 N10 Cu8 120.5(10) . .
C120 N10 Cu8 121.8(9) . .
C121 N11 C122 114.7(13) . .
C121 N11 Cu1 122.0(11) . 1_665
C122 N11 Cu1 123.0(11) . 1_665
C143 N12 C144 115.4(12) . .
C143 N12 Cu10 122.6(10) . .
C144 N12 Cu10 121.9(11) . .
C12 O1 Gd1 94.6(7) . .
C12 O2 Gd1 93.0(7) . .
C13 O3 Gd1 87.9(7) . .
C13 O4 Gd1 94.0(8) . .
C36 O5 Gd1 143.7(10) . .
C36 O6 Gd2 143.7(8) . .
C37 O7 Gd1 137.5(9) . .
C37 O8 Gd2 151.7(9) . .
C60 O9 Gd2 132.2(8) . .
C60 O10 Gd3 174.6(9) . .
C60 O10 Gd3' 168.6(9) . .
Gd3 O10 Gd3' 8.8(2) . .
C61 O11 Gd1 134.4(7) . .
C84 O14 Gd3 133.1(12) . .
C84 O14 Gd3' 132.0(12) . .
Gd3 O14 Gd3' 1.2(2) . .
C85 O15 Gd2 95.6(7) . .
C85 O16 Gd2 88.6(7) . .
C108 O17 Gd3 131.6(9) . .
C108 O17 Gd3' 138.6(9) . .
Gd3 O17 Gd3' 8.3(2) . .
C108 O18 Gd4 175.5(11) . .
C108 O18 Gd4' 174.0(10) . .
Gd4 O18 Gd4' 1.9(2) . .
C109 O19 Gd3' 94.6(8) . .
C109 O19 Gd3 96.8(8) . .
Gd3' O19 Gd3 4.8(3) . .
C109 O20 Gd3' 87.0(8) . .
C109 O20 Gd3 91.1(8) . .
Gd3' O20 Gd3 5.9(3) . .
C132 O21 Gd4 95.7(11) . .
C132 O21 Gd4' 102.8(11) . .
Gd4 O21 Gd4' 11.01(14) . .
C132 O22 Gd4 89.9(10) . .
C132 O22 Gd4' 87.3(9) . .
Gd4 O22 Gd4' 8.65(17) . .
C133 O23 Gd3 148.2(8) . .
C133 O23 Gd3' 141.7(8) . .
Gd3 O23 Gd3' 7.8(2) . .
C133 O24 Gd4' 147.4(9) . .
C133 O24 Gd4 142.7(8) . .
Gd4' O24 Gd4 11.84(13) . .
Gd1 O1W H1WA 114.4 . .
Gd1 O1W H1WB 115.5 . .
H1WA O1W H1WB 103.2 . .
Gd2 O2W H2WA 112.9 . .
Gd2 O2W H2WB 113.4 . .
H2WA O2W H2WB 105.3 . .
Gd2 O3W H3WA 111.1 . .
Gd2 O3W H3WB 110.4 . .
H3WA O3W H3WB 108.0 . .
Gd2 O4W H4WA 110.8 . .
Gd2 O4W H4WB 111.3 . .
H4WA O4W H4WB 107.6 . .
Gd3' O5W Gd3 5.6(3) . .
Gd3' O5W H5WA 115.3 . .
Gd3 O5W H5WA 113.9 . .
Gd3' O5W H5WB 107.7 . .
Gd3 O5W H5WB 113.2 . .
H5WA O5W H5WB 105.3 . .
Gd3 O6W Gd3' 8.0(2) . .
Gd3 O6W H6WA 109.5 . .
Gd3' O6W H6WA 117.3 . .
Gd3 O6W H6WB 109.8 . .
Gd3' O6W H6WB 107.4 . .
H6WA O6W H6WB 109.1 . .
Gd4 O7W Gd4' 10.61(13) . .
Gd4 O7W H7WA 109.9 . .
Gd4' O7W H7WA 113.3 . .
Gd4 O7W H7WB 108.3 . .
Gd4' O7W H7WB 97.8 . .
H7WA O7W H7WB 109.3 . .
Gd4 O8W Gd4' 10.43(13) . .
Gd4 O8W H8WA 110.9 . .
Gd4' O8W H8WA 120.7 . .
Gd4 O8W H8WB 109.5 . .
Gd4' O8W H8WB 107.1 . .
H8WA O8W H8WB 109.0 . .
Gd4' O9W Gd4 6.0(2) . .
Gd4' O9W H9WA 104.3 . .
Gd4 O9W H9WA 110.1 . .
Gd4' O9W H9WB 112.3 . .
Gd4 O9W H9WB 110.5 . .
H9WA O9W H9WB 108.5 . .
Gd4' O10W Gd4 10.41(17) . .
Gd4' O10W H10A 113.4 . .
Gd4 O10W H10A 112.4 . .
Gd4' O10W H10B 103.5 . .
Gd4 O10W H10B 113.3 . .
H10A O10W H10B 105.1 . .
H11A O11W H11B 109.5 . .
H12A O12W H12B 109.5 . .
H13A O13W H13B 109.5 . .
H14A O14W H14B 109.4 . .

loop_
_geom_bond_atom_site_label_1
_geom_bond_atom_site_label_2
_geom_bond_distance
_geom_bond_site_symmetry_2
Gd1 O11 2.285(8) .
Gd1 O5 2.328(9) .
Gd1 O7 2.349(8) .
Gd1 O4 2.390(9) .
Gd1 O1W 2.390(9) .
Gd1 O1 2.423(8) .
Gd1 O2 2.465(9) .
Gd1 O3 2.511(7) .
Gd1 C13 2.769(12) .
Gd1 C12 2.821(11) .
Gd2 O9 2.331(8) .
Gd2 O6 2.335(8) .
Gd2 O8 2.356(10) .
Gd2 O4W 2.378(10) .
Gd2 O2W 2.378(10) .
Gd2 O3W 2.438(10) .
Gd2 O15 2.450(9) .
Gd2 O16 2.601(10) .
Gd2 C85 2.869(12) .
Gd3 O10 2.263(8) .
Gd3 O23 2.322(8) .
Gd3 O17 2.330(9) .
Gd3 O14 2.361(11) .
Gd3 O19 2.422(9) .
Gd3 O6W 2.422(11) .
Gd3 O20 2.550(9) .
Gd3 O5W 2.646(12) .
Gd3 C109 2.862(13) .
Gd3' O19 2.124(13) .
Gd3' O20 2.298(13) .
Gd3' O10 2.301(12) .
Gd3' O5W 2.390(15) .
Gd3' O17 2.420(12) .
Gd3' O23 2.462(13) .
Gd3' O6W 2.501(13) .
Gd3' C109 2.558(16) .
Gd3' O14 2.710(14) .
Gd4 O18 2.247(12) .
Gd4 O24 2.308(9) .
Gd4 O10W 2.334(10) .
Gd4 O7W 2.395(9) .
Gd4 O8W 2.412(10) .
Gd4 O21 2.431(12) .
Gd4 O9W 2.436(11) .
Gd4 O22 2.566(12) .
Gd4 C132 2.840(16) .
Gd4' O9W 2.022(13) .
Gd4' O10W 2.079(13) .
Gd4' O24 2.280(12) .
Gd4' O21 2.482(14) .
Gd4' O7W 2.528(12) .
Gd4' O8W 2.557(13) .
Gd4' O18 2.714(13) .
Gd4' O22 2.812(13) .
Gd4' C132 3.012(17) .
Gd4' H9WA 2.3883 .
Gd4' H9WB 2.4845 .
Gd4' H10A 2.5941 .
Gd4' H10B 2.4697 .
Cu1 N11 1.890(11) 1_445
Cu1 N4 1.942(11) .
Cu2 N8 1.904(11) .
Cu2 N9 1.905(13) 1_455
Cu2 I1 3.068(4) 1_565
Cu3 N3 2.045(9) 2_454
Cu3 I1 2.610(2) .
Cu3 I2 2.611(2) .
Cu3 I7 2.874(2) 1_545
Cu4 N2 2.038(11) .
Cu4 I2 2.618(2) .
Cu4 I1 2.652(2) .
Cu4 I3 2.841(2) .
Cu5 N1 2.051(10) 2_454
Cu5 I4 2.574(9) .
Cu5 I3 2.624(2) .
Cu5 I4' 2.635(10) .
Cu5 I2 2.894(2) .
Cu6 N6 2.006(12) .
Cu6 I4' 2.602(11) .
Cu6 I4 2.653(10) .
Cu6 I3 2.665(2) .
Cu6 I5 2.813(3) .
Cu7 N7 2.023(11) 2_464
Cu7 I6 2.631(2) .
Cu7 I5 2.652(2) .
Cu7 I3 2.844(3) .
Cu8 N10 2.045(10) .
Cu8 I5 2.612(2) .
Cu8 I6 2.613(2) .
Cu8 I7 2.902(3) .
Cu9 N5 2.001(12) 2_464
Cu9 I8 2.584(2) .
Cu9 I7 2.678(3) .
Cu9 I5 2.991(3) .
Cu10 N12 2.060(11) .
Cu10 I8 2.620(2) .
Cu10 I7 2.628(2) .
Cu10 I2 2.880(3) 1_565
I1 Cu2 3.068(4) 1_545
I2 Cu10 2.880(3) 1_545
I7 Cu3 2.874(2) 1_565
Cl1 O26 1.426(9) .
Cl1 O25 1.432(9) .
Cl1 O28 1.437(8) .
Cl1 O27 1.437(9) .
Cl2 O30 1.422(9) .
Cl2 O31 1.433(9) .
Cl2 O32 1.440(9) .
Cl2 O29 1.442(9) .
C1 N1 1.274(19) .
C1 C3 1.424(19) .
C1 H1 0.9300 .
C2 N1 1.344(17) .
C2 C4 1.382(18) .
C2 H2 0.9300 .
C3 C5 1.34(2) .
C3 H3 0.9300 .
C4 C5 1.406(18) .
C4 H4 0.9300 .
C5 C6 1.505(15) .
C6 C7 1.36(2) .
C6 C8 1.367(19) .
C7 C9 1.414(17) .
C7 H7 0.9300 .
C8 C10 1.443(19) .
C8 H8 0.9300 .
C9 C11 1.350(19) .
C9 H9 0.9300 .
C10 C11 1.329(19) .
C10 H10 0.9300 .
C11 C12 1.503(14) .
C12 O2 1.250(14) .
C12 O1 1.262(14) .
C13 O4 1.242(16) .
C13 O3 1.264(15) .
C13 C14 1.526(16) .
C14 C16 1.36(2) .
C14 C15 1.378(18) .
C15 C17 1.384(18) .
C15 H15 0.9300 .
C16 C18 1.404(18) .
C16 H16 0.9300 .
C17 C19 1.39(2) .
C17 H17 0.9300 .
C18 C19 1.40(2) .
C18 H18 0.9300 .
C19 C20 1.479(16) .
C20 C22 1.38(2) .
C20 C21 1.41(2) .
C21 C23 1.397(17) .
C21 H21 0.9300 .
C22 C24 1.404(18) .
C22 H22 0.9300 .
C23 N2 1.298(18) .
C23 H23 0.9300 .
C24 N2 1.344(19) .
C24 H24 0.9300 .
C25 N3 1.340(18) .
C25 C27 1.384(18) .
C25 H25 0.9300 .
C26 N3 1.29(2) .
C26 C28 1.420(19) .
C26 H26 0.9300 .
C27 C29 1.31(2) .
C27 H27 0.9300 .
C28 C29 1.35(2) .
C28 H28 0.9300 .
C29 C30 1.509(16) .
C30 C32 1.33(2) .
C30 C31 1.39(2) .
C31 C33 1.399(18) .
C31 H31 0.9300 .
C32 C34 1.421(18) .
C32 H32 0.9300 .
C33 C35 1.37(2) .
C33 H33 0.9300 .
C34 C35 1.38(2) .
C34 H34 0.9300 .
C35 C36 1.502(15) .
C36 O5 1.245(15) .
C36 O6 1.300(16) .
C37 O7 1.235(13) .
C37 O8 1.329(15) .
C37 C38 1.471(15) .
C38 C40 1.395(17) .
C38 C39 1.431(17) .
C39 C41 1.382(15) .
C39 H39 0.9300 .
C40 C42 1.394(17) .
C40 H40 0.9300 .
C41 C43 1.385(17) .
C41 H41 0.9300 .
C42 C43 1.424(18) .
C42 H42 0.9300 .
C43 C44 1.468(14) .
C44 C45 1.38(2) .
C44 C46 1.40(2) .
C45 C47 1.39(2) .
C45 H45 0.9300 .
C46 C48 1.376(18) .
C46 H46 0.9300 .
C47 N4 1.37(2) .
C47 H47 0.9300 .
C48 N4 1.32(2) .
C48 H48 0.9300 .
C49 N5 1.33(2) .
C49 C51 1.38(2) .
C49 H49 0.9300 .
C50 N5 1.31(2) .
C50 C52 1.35(2) .
C50 H50 0.9300 .
C51 C53 1.39(2) .
C51 H51 0.9300 .
C52 C53 1.35(2) .
C52 H52 0.9300 .
C53 C54 1.523(17) .
C54 C55 1.355(19) .
C54 C56 1.35(2) .
C55 C57 1.391(17) .
C55 H55 0.9300 .
C56 C58 1.36(2) .
C56 H56 0.9300 .
C57 C59 1.362(17) .
C57 H57 0.9300 .
C58 C59 1.344(18) .
C58 H58 0.9300 .
C59 C60 1.470(15) .
C60 O9 1.270(14) .
C60 O10 1.291(14) .
C61 O12 1.203(16) .
C61 O11 1.313(14) .
C61 C62 1.497(16) .
C62 C64 1.358(19) .
C62 C63 1.435(17) .
C63 C65 1.374(18) .
C63 H63 0.9300 .
C64 C66 1.404(18) .
C64 H64 0.9300 .
C65 C67 1.408(19) .
C65 H65 0.9300 .
C66 C67 1.373(19) .
C66 H66 0.9300 .
C67 C68 1.492(15) .
C68 C69 1.381(19) .
C68 C70 1.383(19) .
C69 C71 1.358(17) .
C69 H69 0.9300 .
C70 C72 1.407(18) .
C70 H70 0.9300 .
C71 N6 1.335(19) .
C71 H71 0.9300 .
C72 N6 1.374(19) .
C72 H72 0.9300 .
C73 N7 1.361(18) .
C73 C75 1.40(2) .
C73 H73 0.9300 .
C74 N7 1.322(18) .
C74 C76 1.386(19) .
C74 H74 0.9300 .
C75 C77 1.36(2) .
C75 H75 0.9300 .
C76 C77 1.40(2) .
C76 H76 0.9300 .
C77 C78 1.522(16) .
C78 C80 1.30(2) .
C78 C79 1.32(2) .
C79 C81 1.44(2) .
C79 H79 0.9300 .
C80 C82 1.40(2) .
C80 H80 0.9300 .
C81 C83 1.30(2) .
C81 H81 0.9300 .
C82 C83 1.30(2) .
C82 H82 0.9300 .
C83 C84 1.59(2) .
C84 O14 1.214(18) .
C84 O13 1.245(18) .
C85 O15 1.272(16) .
C85 O16 1.277(15) .
C85 C86 1.530(15) .
C86 C88 1.37(2) .
C86 C87 1.376(18) .
C87 C89 1.380(17) .
C87 H87 0.9300 .
C88 C90 1.42(2) .
C88 H88 0.9300 .
C89 C91 1.40(2) .
C89 H89 0.9300 .
C90 C91 1.39(2) .
C90 H90 0.9300 .
C91 C92 1.469(18) .
C92 C94 1.33(2) .
C92 C93 1.41(2) .
C93 C95 1.46(2) .
C93 H93 0.9300 .
C94 C96 1.385(18) .
C94 H94 0.9300 .
C95 N8 1.28(2) .
C95 H95 0.9300 .
C96 N8 1.30(2) .
C96 H96 0.9300 .
C97 N9 1.34(3) .
C97 C99 1.40(2) .
C97 H97 0.9300 .
C98 N9 1.27(3) .
C98 C100 1.40(2) .
C98 H98 0.9300 .
C99 C101 1.38(2) .
C99 H99 0.9300 .
C100 C101 1.37(2) .
C100 H100 0.9300 .
C101 C102 1.465(16) .
C102 C103 1.39(2) .
C102 C104 1.45(2) .
C103 C105 1.377(17) .
C103 H103 0.9300 .
C104 C106 1.37(2) .
C104 H104 0.9300 .
C105 C107 1.41(2) .
C105 H105 0.9300 .
C106 C107 1.440(19) .
C106 H106 0.9300 .
C107 C108 1.477(17) .
C108 O18 1.241(19) .
C108 O17 1.302(18) .
C109 O20 1.253(16) .
C109 O19 1.266(16) .
C109 C110 1.481(17) .
C110 C111 1.39(2) .
C110 C112 1.394(19) .
C111 C113 1.365(19) .
C111 H111 0.9300 .
C112 C114 1.40(2) .
C112 H112 0.9300 .
C113 C115 1.42(2) .
C113 H113 0.9300 .
C114 C115 1.32(2) .
C114 H114 0.9300 .
C115 C116 1.500(17) .
C116 C117 1.37(2) .
C116 C118 1.38(2) .
C117 C119 1.367(19) .
C117 H117 0.9300 .
C118 C120 1.381(18) .
C118 H118 0.9300 .
C119 N10 1.295(19) .
C119 H119 0.9300 .
C120 N10 1.313(18) .
C120 H120 0.9300 .
C121 N11 1.33(2) .
C121 C123 1.37(2) .
C121 H121 0.9300 .
C122 N11 1.33(2) .
C122 C124 1.389(19) .
C122 H122 0.9300 .
C123 C125 1.37(2) .
C123 H123 0.9300 .
C124 C125 1.31(2) .
C124 H124 0.9300 .
C125 C126 1.506(17) .
C126 C128 1.34(2) .
C126 C127 1.47(2) .
C127 C129 1.37(2) .
C127 H127 0.9300 .
C128 C130 1.41(2) .
C128 H128 0.9300 .
C129 C131 1.42(2) .
C129 H129 0.9300 .
C130 C131 1.29(2) .
C130 H130 0.9300 .
C131 C132 1.56(2) .
C132 O22 1.221(19) .
C132 O21 1.24(2) .
C133 O24 1.255(16) .
C133 O23 1.319(13) .
C133 C134 1.468(16) .
C134 C135 1.363(19) .
C134 C136 1.395(16) .
C135 C137 1.382(19) .
C135 H135 0.9300 .
C136 C138 1.340(18) .
C136 H136 0.9300 .
C137 C139 1.393(18) .
C137 H137 0.9300 .
C138 C139 1.374(19) .
C138 H138 0.9300 .
C139 C140 1.498(17) .
C140 C141 1.36(2) .
C140 C142 1.378(19) .
C141 C143 1.360(19) .
C141 H141 0.9300 .
C142 C144 1.35(2) .
C142 H142 0.9300 .
C143 N12 1.322(19) .
C143 H143 0.9300 .
C144 N12 1.326(19) .
C144 H144 0.9300 .
N1 Cu5 2.051(10) 2_655
N3 Cu3 2.045(9) 2_655
N5 Cu9 2.001(12) 2_665
N7 Cu7 2.023(11) 2_665
N9 Cu2 1.905(13) 1_655
N11 Cu1 1.890(11) 1_665
O1W H1WA 0.9724 .
O1W H1WB 0.9783 .
O2W H2WA 0.9259 .
O2W H2WB 0.9285 .
O3W H3WA 0.8796 .
O3W H3WB 0.8790 .
O4W H4WA 0.8845 .
O4W H4WB 0.8854 .
O5W H5WA 0.9427 .
O5W H5WB 0.9362 .
O6W H6WA 0.8561 .
O6W H6WB 0.8558 .
O7W H7WA 0.8520 .
O7W H7WB 0.8515 .
O8W H8WA 0.8608 .
O8W H8WB 0.8597 .
O9W H9WA 0.8658 .
O9W H9WB 0.8674 .
O10W H10A 0.9317 .
O10W H10B 0.9326 .
O11W H11A 0.8500 .
O11W H11B 0.8501 .
O12W H12A 0.8499 .
O12W H12B 0.8501 .
O13W H13A 0.8500 .
O13W H13B 0.8500 .
O14W H14A 0.8502 .
O14W H14B 0.8498 .

loop_
_geom_hbond_atom_site_label_D
_geom_hbond_atom_site_label_H
_geom_hbond_atom_site_label_A
_geom_hbond_distance_DH
_geom_hbond_distance_HA
_geom_hbond_distance_DA
_geom_hbond_angle_DHA
_geom_hbond_site_symmetry_A
O2W H2WB O8W 0.93 2.38 3.259(17) 158.9 2_565
O3W H3WB O12 0.88 2.05 2.760(15) 137.5 2_565
O4W H4WA O11 0.88 2.28 2.897(13) 127.1 .
O4W H4WB O5 0.89 2.48 3.108(14) 128.6 .
O5W H5WB O12 0.94 2.11 2.957(17) 149.4 .
O6W H6WB O16 0.86 2.08 2.794(14) 140.5 .
O7W H7WA O14 0.85 2.48 3.092(16) 129.6 .
O7W H7WB O1 0.85 2.27 2.698(13) 111.4 1_565
O8W H8WB O2 0.86 2.38 3.184(15) 155.7 2_564
O9W H9WA O14W 0.87 2.04 2.87(2) 159.5 2_574
O9W H9WB O13W 0.87 2.44 3.30(3) 169.2 1_565
O11W H11A O4 0.85 2.28 2.862(16) 125.5 1_565
O12W H12A O3W 0.85 2.09 2.74(2) 132.6 .
O13W H13A O21 0.85 2.00 2.82(3) 161.9 1_545
O13W H13B O12W 0.85 2.37 2.90(3) 121.1 2_564
